data_1574626
loop_
_publ_author_name
'Kallmeier, Fabian'
'Nelmes, Gareth R.'
'McMullin, Claire L.'
'Edwards, Alison J.'
'Hicks, Jamie'

_publ_section_title
;
 Enhancing the nucleophilicity of aluminyl anions: targeting selective
 C--H activation
;
_journal_issue 24
_journal_name_full 'Chemical Science'
_journal_page_first 10750
_journal_page_last 10758
_journal_paper_doi 10.1039/D5SC02682B
_journal_volume 16
_journal_year 2025
_chemical_formula_moiety '2(C53 H80 Al N2 O2 Si2), 2(C12 H24 K O6), 7.5(C6 H6)'
_chemical_formula_sum 'C175 H253 Al2 K2 N4 O16 Si4'
_chemical_formula_weight 2913.32
_space_group_crystal_system triclinic
_space_group_IT_number 2
_space_group_name_Hall '-P 1'
_space_group_name_H-M_alt 'P -1'
_atom_sites_solution_hydrogens mixed
_audit_creation_date 2025-03-09
_audit_creation_method
;
Olex2 1.5
(compiled 2025.03.06 svn.red2d20d0 for OlexSys, GUI svn.r7188)
;
_audit_update_record
;
2025-03-20 deposited with the CCDC.	2025-05-12 downloaded from the CCDC.
;
_cell_angle_alpha 88.4050(10)
_cell_angle_beta 79.7730(10)
_cell_angle_gamma 89.7800(10)
_cell_formula_units_Z 2
_cell_length_a 11.57270(10)
_cell_length_b 26.0715(4)
_cell_length_c 28.9632(4)
_cell_measurement_reflns_used 49751
_cell_measurement_temperature 150.01(10)
_cell_measurement_theta_max 77.7850
_cell_measurement_theta_min 3.1330
_cell_volume 8596.53(19)
_computing_cell_refinement 'CrysAlisPro 1.171.42.85a (Rigaku OD, 2023)'
_computing_data_collection 'CrysAlisPro 1.171.42.85a (Rigaku OD, 2023)'
_computing_data_reduction 'CrysAlisPro 1.171.42.85a (Rigaku OD, 2023)'
_computing_molecular_graphics 'Olex2 1.5 (Dolomanov et al., 2009)'
_computing_publication_material 'Olex2 1.5 (Dolomanov et al., 2009)'
_computing_structure_refinement 'SHELXL 2019/3 (Sheldrick, 2015)'
_computing_structure_solution 'SHELXT 2018/2 (Sheldrick, 2018)'
_diffrn_ambient_temperature 150.15
_diffrn_detector_area_resol_mean 10.0000
_diffrn_detector_type HyPix
_diffrn_measured_fraction_theta_full 0.998
_diffrn_measured_fraction_theta_max 0.975
_diffrn_measurement_details
;
List of Runs (angles in degrees, time in seconds):

  # Type    Start    End  Width  t~exp~   \w     \q     \k     \f   Frames
#--------------------------------------------------------------------------
  1  \w    -63.00  27.00   0.50    0.50    --  -46.57  90.00 164.00  180
  2  \w     32.00  72.00   0.50    0.50    --   46.57 -90.00  49.00   80
  3  \w    105.00 131.00   0.50    2.50    --  107.75  90.00 164.00   52
  4  \w     50.00  76.00   0.50    2.50    --  107.75 -90.00  49.00   52
  5  \w     -5.00  28.00   0.50    0.50    --  -46.57  19.00 -90.00   66
  6  \w   -123.00 -36.00   0.50    0.50    --  -46.57 -19.00 -30.00  174
  7  \w    -13.00  27.00   0.50    0.50    --  -46.57  38.00 150.00   80
  8  \w    -22.00  27.00   0.50    0.50    --  -46.57  38.00 -60.00   98
  9  \w     -8.00  27.00   0.50    0.50    --  -46.57  19.00  60.00   70
 10  \w     -2.00  23.00   0.50    0.50    --  -46.57  19.00  90.00   50
 11  \w    -83.00 -56.00   0.50    0.50    --  -46.57 125.00-180.00   54
 12  \w    -47.00 -21.00   0.50    0.50    --  -46.57 125.00-180.00   52
 13  \w     33.00  90.00   0.50    0.50    --   46.57-125.00  30.00  114
 14  \w     81.00 106.00   0.50    2.50    --  107.75 -95.00 150.00   50
 15  \w     32.00  59.00   0.50    2.50    --  107.75 -30.00  30.00   54
 16  \w    122.00 152.00   0.50    2.50    --  107.75 125.00   0.00   60
 17  \w     35.00  60.00   0.50    2.50    --  107.75 -45.00 150.00   50
 18  \w     32.00  57.00   0.50    2.50    --  107.75 -30.00 -30.00   50
 19  \w     40.00  66.00   0.50    2.50    --  107.75 -61.00 -90.00   52
 20  \w     79.00 109.00   0.50    2.50    --  107.75 -77.00  60.00   60
 21  \w     36.00 107.00   0.50    2.50    --  107.75-101.00  76.77  142
 22  \w     33.00  58.00   0.50    2.50    --  107.75 -30.00 120.00   50
 23  \w     49.00  76.00   0.50    2.50    --  107.75 -77.00  60.00   54
 24  \w     39.00 119.00   0.50    2.50    --  107.75-133.00 -31.54  160
 25  \w     43.00  79.00   0.50    2.50    --  107.75-125.00 150.00   72
 26  \w     32.00  57.00   0.50    2.50    --  107.75 -30.00 150.00   50
 27  \w     96.00 176.00   0.50    2.50    --  107.75  45.00  30.00  160
 28  \w     37.00 112.00   0.50    2.50    --  107.75-125.00  30.00  150
 29  \w     40.00  86.00   0.50    2.50    --  107.75 -61.00-180.00   92
 30  \w     44.00  69.00   0.50    2.50    --  107.75 -95.00 150.00   50
 31  \w    125.00 171.00   0.50    2.50    --  107.75  30.00-150.00   92
 32  \w     67.00 107.00   0.50    2.50    --  107.75-100.00-174.89   80
 33  \w     47.00 105.00   0.50    2.50    --  107.75-102.00  52.89  116
 34  \w     40.00  73.00   0.50    2.50    --  107.75 -45.00 -90.00   66
 35  \w    105.00 162.00   0.50    2.50    --  107.75  15.00 -30.00  114
 36  \w     95.00 175.00   0.50    2.50    --  107.75  30.00 -90.00  160
 37  \w    103.00 178.00   0.50    2.50    --  107.75  45.00 120.00  150
 38  \w     53.00  79.00   0.50    2.50    --  107.75 -95.00-150.00   52
 39  \w     43.00 108.00   0.50    2.50    --  107.75-102.00 -51.84  130
 40  \w     99.00 172.00   0.50    2.50    --  107.75 125.00 120.00  146
 41  \w     50.00 111.00   0.50    2.50    --  107.75-125.00 -60.00  122
 42  \w     56.00  93.00   0.50    2.50    --  107.75 -61.00  60.00   74
 43  \w     39.00  73.00   0.50    2.50    --  107.75 -45.00 120.00   68
 44  \w     37.00 104.00   0.50    2.50    --  107.75 -95.00-120.00  134
 45  \w     48.00  73.00   0.50    2.50    --  107.75 -95.00 -30.00   50
 46  \w     81.00 106.00   0.50    2.50    --  107.75 -95.00 -30.00   50
 47  \w     78.00 106.00   0.50    2.50    --  107.75 -95.00 120.00   56
 48  \w     41.00  66.00   0.50    2.50    --  107.75-125.00-180.00   50
 49  \w     73.00 111.00   0.50    2.50    --  107.75-125.00-180.00   76
 50  \w     99.00 136.00   0.50    2.50    --  107.75  45.00  90.00   74
;
_diffrn_measurement_device 'four-circle diffractometer'
_diffrn_measurement_device_type 'SuperNova, Dual, Cu at home/near, HyPix'
_diffrn_measurement_method '\w scans'
_diffrn_radiation_type CuK\a
_diffrn_radiation_wavelength 1.54184
_diffrn_reflns_av_R_equivalents 0.0604
_diffrn_reflns_av_unetI/netI 0.0577
_diffrn_reflns_Laue_measured_fraction_full 0.998
_diffrn_reflns_Laue_measured_fraction_max 0.975
_diffrn_reflns_limit_h_max 12
_diffrn_reflns_limit_h_min -14
_diffrn_reflns_limit_k_max 32
_diffrn_reflns_limit_k_min -32
_diffrn_reflns_limit_l_max 34
_diffrn_reflns_limit_l_min -36
_diffrn_reflns_number 131178
_diffrn_reflns_point_group_measured_fraction_full 0.998
_diffrn_reflns_point_group_measured_fraction_max 0.975
_diffrn_reflns_theta_full 67.684
_diffrn_reflns_theta_max 78.297
_diffrn_reflns_theta_min 3.102
_exptl_absorpt_coefficient_mu 1.316
_exptl_absorpt_correction_T_max 1.00000
_exptl_absorpt_correction_T_min 0.80382
_exptl_absorpt_correction_type multi-scan
_exptl_absorpt_process_details
;
CrysAlisPro 1.171.42.85a (Rigaku Oxford Diffraction, 2023)
Empirical absorption correction using spherical harmonics,
implemented in SCALE3 ABSPACK scaling algorithm.
;
_exptl_crystal_colour colourless
_exptl_crystal_colour_primary colourless
_exptl_crystal_density_diffrn 1.125
_exptl_crystal_description block
_exptl_crystal_F_000 3158
_exptl_crystal_size_max 0.3
_exptl_crystal_size_mid 0.15
_exptl_crystal_size_min 0.15
_refine_diff_density_max 1.286
_refine_diff_density_min -0.602
_refine_diff_density_rms 0.067
_refine_ls_extinction_method none
_refine_ls_goodness_of_fit_ref 1.021
_refine_ls_hydrogen_treatment mixed
_refine_ls_matrix_type full
_refine_ls_number_parameters 1899
_refine_ls_number_reflns 35979
_refine_ls_number_restraints 253
_refine_ls_restrained_S_all 1.030
_refine_ls_R_factor_all 0.0852
_refine_ls_R_factor_gt 0.0745
_refine_ls_shift/su_max 0.001
_refine_ls_shift/su_mean 0.000
_refine_ls_structure_factor_coef Fsqd
_refine_ls_weighting_details 'w=1/[\s^2^(Fo^2^)+(0.1221P)^2^+5.2336P] where P=(Fo^2^+2Fc^2^)/3'
_refine_ls_weighting_scheme calc
_refine_ls_wR_factor_gt 0.2061
_refine_ls_wR_factor_ref 0.2170
_reflns_Friedel_coverage 0.000
_reflns_number_gt 29802
_reflns_number_total 35979
_reflns_threshold_expression 'I > 2\s(I)'
_cod_data_source_file d5sc02682b2.cif
_cod_data_source_block compound-7
_cod_depositor_comments 'Adding full bibliography for 1574617--1574626.cif.'
_cod_database_code 1574626
_shelx_shelxl_version_number 2019/3
_chemical_oxdiff_formula C163H230Al2K2N4O16Si4
_shelx_space_group_comment
;
The symmetry employed for this shelxl refinement is uniquely defined
by the following loop, which should always be used as a source of
symmetry information in preference to the above space-group names.
They are only intended as comments.
;
_shelx_estimated_absorpt_t_max 0.827
_shelx_estimated_absorpt_t_min 0.694
_olex2_refinement_description
;
1. Fixed Uiso
 At 1.2 times of:
  All C(H) groups, All C(H,H) groups
 At 1.5 times of:
  All C(H,H,H) groups
2. Restrained distances
 C99-C98 = C100-C98
 1.53 with sigma of 0.008
 C79-C81 = C82-C79 = C80-C79 = C80A-C79A = C81A-C79A = C82A-C79A
 1.53 with sigma of 0.008
 C99-C100
 2.53 with sigma of 0.008
 C81-C82
 2.53 with sigma of 0.008
 C82-C80
 2.53 with sigma of 0.008
 C80-C81
 2.53 with sigma of 0.008
 C81A-C82A
 2.53 with sigma of 0.008
 C82A-C80A
 2.53 with sigma of 0.008
 C80A-C81A
 2.53 with sigma of 0.008
 C69-C79A \\sim C69-C79
 with sigma of 0.02
 C79A-C82A \\sim C79-C82
 with sigma of 0.02
 C79A-C80A \\sim C79-C80
 with sigma of 0.02
 C79A-C81A \\sim C79-C81
 with sigma of 0.02
 C69-C82A \\sim C69-C82
 with sigma of 0.04
 C69-C80A \\sim C69-C80
 with sigma of 0.04
 C69-C81A \\sim C69-C81
 with sigma of 0.04
 C82A-C80A \\sim C82-C80
 with sigma of 0.04
 C82A-C81A \\sim C82-C81
 with sigma of 0.04
 C80A-C81A \\sim C80-C81
 with sigma of 0.04
3. Uiso/Uaniso restraints and constraints
C176 \\sim C181 \\sim C180 \\sim C179 \\sim C178 \\sim C177: within 2A with
sigma of 0.005 and sigma for terminal atoms of 0.01 within 2A
C166 \\sim C165 \\sim C164 \\sim C169 \\sim C168 \\sim C167: within 2A with
sigma of 0.005 and sigma for terminal atoms of 0.01 within 2A
C186 \\sim C185 \\sim C184 \\sim C183 \\sim C182 \\sim C187: within 2A with
sigma of 0.005 and sigma for terminal atoms of 0.01 within 2A
C170 \\sim C175 \\sim C174 \\sim C173 \\sim C172 \\sim C171: within 2A with
sigma of 0.005 and sigma for terminal atoms of 0.01 within 2A
C161 \\sim C162 \\sim C163 \\sim C158 \\sim C159 \\sim C160: within 2A with
sigma of 0.005 and sigma for terminal atoms of 0.01 within 2A
C146 \\sim C145 \\sim C144 \\sim C143 \\sim C148 \\sim C147: within 2A with
sigma of 0.05 and sigma for terminal atoms of 0.1 within 2A
C79 \\sim C80 \\sim C81 \\sim C82: within 2A with sigma of 0.005 and sigma for
terminal atoms of 0.01 within 2A
C79A \\sim C80A \\sim C81A \\sim C82A: within 2A with sigma of 0.005 and sigma
for terminal atoms of 0.01 within 2A
Uanis(C79A) \\sim Ueq: with sigma of 0.005 and sigma for terminal atoms of 0.01
4. Others
 Sof(C170)=Sof(H170)=Sof(C175)=Sof(H175)=Sof(C174)=Sof(H174)=Sof(C173)=
 Sof(H173)=Sof(C172)=Sof(H172)=Sof(C171)=Sof(H171)=Sof(C176)=Sof(H176)=
 Sof(C181)=Sof(H181)=Sof(C180)=Sof(H180)=Sof(C179)=Sof(H179)=Sof(C178)=
 Sof(H178)=Sof(C177)=Sof(H177)=1-FVAR(1)
 Sof(C166)=Sof(H166)=Sof(C165)=Sof(H165)=Sof(C164)=Sof(H164)=Sof(C169)=
 Sof(H169)=Sof(C168)=Sof(H168)=Sof(C167)=Sof(H167)=Sof(C186)=Sof(H186)=
 Sof(C185)=Sof(H185)=Sof(C184)=Sof(H184)=Sof(C183)=Sof(H183)=Sof(C182)=
 Sof(H182)=Sof(C187)=Sof(H187)=FVAR(1)
 Sof(C79)=Sof(C80)=Sof(H80A)=Sof(H80B)=Sof(H80C)=Sof(C81)=Sof(H81A)=Sof(H81B)=
 Sof(H81C)=Sof(C82)=Sof(H82A)=Sof(H82B)=Sof(H82C)=1-FVAR(2)
 Sof(C79A)=Sof(C80A)=Sof(H80D)=Sof(H80E)=Sof(H80F)=Sof(C81A)=Sof(H81D)=
 Sof(H81E)=Sof(H81F)=Sof(C82A)=Sof(H82D)=Sof(H82E)=Sof(H82F)=FVAR(2)
5.a Ternary CH refined with riding coordinates:
 C24(H24), C27(H27), C30(H30), C33(H33), C36(H36), C39(H39), C89(H89),
 C92(H92), C95(H95), C98(H98), C101(H101), C104(H104)
5.b Secondary CH2 refined with riding coordinates:
 C54(H54A,H54B), C55(H55A,H55B), C56(H56A,H56B), C57(H57A,H57B), C58(H58A,
 H58B), C59(H59A,H59B), C60(H60A,H60B), C61(H61A,H61B), C62(H62A,H62B),
 C63(H63A,H63B), C64(H64A,H64B), C65(H65A,H65B), C119(H11A,H11B), C120(H12A,
 H12B), C121(H12C,H12D), C122(H12E,H12F), C123(H12G,H12H), C124(H12I,H12J),
 C125(H12K,H12L), C126(H12M,H12N), C127(H12O,H12P), C128(H12Q,H12R), C129(H12S,
 H12T), C130(H13A,H13B)
5.c Aromatic/amide H refined with riding coordinates:
 C3(H3), C5(H5), C9(H9), C11(H11), C43(H43), C45(H45), C46(H46), C47(H47),
 C49(H49), C50(H50), C51(H51), C52(H52), C53(H53), C68(H68), C70(H70), C74(H74),
  C76(H76), C108(H108), C110(H110), C111(H111), C112(H112), C114(H114),
 C115(H115), C116(H116), C117(H117), C118(H118), C136(H136), C131(H131),
 C132(H132), C133(H133), C134(H134), C135(H135), C137(H137), C138(H138),
 C139(H139), C140(H140), C141(H141), C142(H142), C146(H146), C145(H145),
 C144(H144), C143(H143), C148(H148), C147(H147), C154(H154), C153(H153),
 C152(H152), C151(H151), C150(H150), C149(H149), C155(H155), C156(H156),
 C157(H157), C161(H161), C162(H162), C163(H163), C158(H158), C159(H159),
 C160(H160), C166(H166), C165(H165), C164(H164), C169(H169), C168(H168),
 C167(H167), C170(H170), C175(H175), C174(H174), C173(H173), C172(H172),
 C171(H171), C176(H176), C181(H181), C180(H180), C179(H179), C178(H178),
 C177(H177), C186(H186), C185(H185), C184(H184), C183(H183), C182(H182),
 C187(H187)
5.d Fitted hexagon refined as free rotating group:
 C136(C131,C132,C133,C134,C135), C146(C145,C144,C143,C148,C147), C154(C153,
 C152,C151,C150,C149), C161(C162,C163,C158,C159,C160), C166(C165,C164,C169,C168,
 C167), C170(C175,C174,C173,C172,C171), C176(C181,C180,C179,C178,C177),
 C186(C185,C184,C183,C182,C187)
5.e Idealised Me refined as rotating group:
 C15(H15A,H15B,H15C), C16(H16A,H16B,H16C), C17(H17A,H17B,H17C), C18(H18A,H18B,
 H18C), C19(H19A,H19B,H19C), C21(H21A,H21B,H21C), C22(H22A,H22B,H22C), C23(H23A,
 H23B,H23C), C25(H25A,H25B,H25C), C26(H26A,H26B,H26C), C28(H28A,H28B,H28C),
 C29(H29A,H29B,H29C), C31(H31A,H31B,H31C), C32(H32A,H32B,H32C), C34(H34A,H34B,
 H34C), C35(H35A,H35B,H35C), C37(H37A,H37B,H37C), C38(H38A,H38B,H38C), C40(H40A,
 H40B,H40C), C41(H41A,H41B,H41C), C80(H80A,H80B,H80C), C80A(H80D,H80E,H80F),
 C81(H81A,H81B,H81C), C81A(H81D,H81E,H81F), C82(H82A,H82B,H82C), C82A(H82D,H82E,
 H82F), C83(H83A,H83B,H83C), C84(H84A,H84B,H84C), C86(H86A,H86B,H86C), C87(H87A,
 H87B,H87C), C88(H88A,H88B,H88C), C90(H90A,H90B,H90C), C91(H91A,H91B,H91C),
 C93(H93A,H93B,H93C), C94(H94A,H94B,H94C), C96(H96A,H96B,H96C), C97(H97A,H97B,
 H97C), C99(H99A,H99B,H99C), C100(H10A,H10B,H10C), C102(H10D,H10E,H10F),
 C103(H10G,H10H,H10I), C105(H10J,H10K,H10L), C106(H10M,H10N,H10O)
;
_olex2_submission_special_instructions 'No special instructions were received'
_oxdiff_exptl_absorpt_empirical_details
;
Empirical correction (ABSPACK) includes:
- Absorption correction using spherical harmonics
- Frame scaling
;
_oxdiff_exptl_absorpt_empirical_full_max 2.164
_oxdiff_exptl_absorpt_empirical_full_min 0.461

loop_
_space_group_symop_operation_xyz
'x, y, z'
'-x, -y, -z'

loop_
_atom_site_label
_atom_site_type_symbol
_atom_site_fract_x
_atom_site_fract_y
_atom_site_fract_z
_atom_site_U_iso_or_equiv
_atom_site_adp_type
_atom_site_occupancy
_atom_site_site_symmetry_order
_atom_site_calc_flag
_atom_site_refinement_flags_posn
_atom_site_refinement_flags_adp
_atom_site_refinement_flags_occupancy
_atom_site_disorder_assembly
_atom_site_disorder_group
K1 K 0.59711(5) 0.21355(2) 0.57572(2) 0.04782(14) Uani 1 1 d . . . . .
K2 K 1.04422(7) 0.28629(2) 0.08099(2) 0.06010(17) Uani 1 1 d . . . . .
Si1 Si -0.20838(5) 0.17715(2) 0.85825(2) 0.03488(13) Uani 1 1 d . . . . .
Si2 Si -0.18672(5) 0.41052(2) 0.81912(3) 0.03975(15) Uani 1 1 d . . . . .
Si3 Si 1.37734(5) 0.08938(3) 0.27601(3) 0.04189(15) Uani 1 1 d . . . . .
Si4 Si 1.36596(5) 0.31883(2) 0.31926(2) 0.03579(13) Uani 1 1 d . . . . .
Al1 Al 1.28338(5) 0.19548(3) 0.33437(2) 0.03475(14) Uani 1 1 d . . . . .
H H 1.411(2) 0.1926(10) 0.3341(9) 0.032(6) Uiso 1 1 d . . . . .
Al2 Al -0.10701(5) 0.28671(2) 0.80427(2) 0.03270(14) Uani 1 1 d . . . . .
HA H -0.239(2) 0.2874(9) 0.8043(9) 0.027(6) Uiso 1 1 d . . . . .
O1 O 0.04583(12) 0.29452(6) 0.83818(5) 0.0333(3) Uani 1 1 d . . . . .
O2 O 0.12672(17) 0.17142(8) 0.66298(7) 0.0544(5) Uani 1 1 d . . . . .
O3 O 0.44931(18) 0.21944(9) 0.50959(7) 0.0568(5) Uani 1 1 d . . . . .
O4 O 0.6062(2) 0.13684(9) 0.50929(8) 0.0621(5) Uani 1 1 d . . . . .
O5 O 0.7803(2) 0.14115(9) 0.56511(9) 0.0666(6) Uani 1 1 d . . . . .
O6 O 0.73954(19) 0.20448(11) 0.64264(8) 0.0695(6) Uani 1 1 d . . . . .
O7 O 0.5776(2) 0.28705(10) 0.64391(8) 0.0678(6) Uani 1 1 d . . . . .
O8 O 0.40522(19) 0.28006(8) 0.58813(8) 0.0590(5) Uani 1 1 d . . . . .
O9 O 1.12620(13) 0.20174(6) 0.30531(5) 0.0337(3) Uani 1 1 d . . . . .
O10 O 1.04943(17) 0.24388(9) 0.50798(7) 0.0562(5) Uani 1 1 d . . . . .
O11 O 1.0461(3) 0.27239(13) 0.17628(9) 0.0885(9) Uani 1 1 d . . . . .
O12 O 0.9862(3) 0.36844(11) 0.14077(9) 0.0801(8) Uani 1 1 d . . . . .
O13 O 0.9479(2) 0.37507(9) 0.04802(9) 0.0702(6) Uani 1 1 d . . . . .
O14 O 1.0503(2) 0.30246(10) -0.01541(7) 0.0660(6) Uani 1 1 d . . . . .
O15 O 1.1078(2) 0.20558(10) 0.02002(10) 0.0728(6) Uani 1 1 d . . . . .
O16 O 1.1559(3) 0.20135(11) 0.11132(12) 0.0876(8) Uani 1 1 d . . . . .
N1 N -0.09281(15) 0.21923(7) 0.83785(7) 0.0336(4) Uani 1 1 d . . . . .
N2 N -0.08366(16) 0.36177(7) 0.80904(7) 0.0359(4) Uani 1 1 d . . . . .
N3 N 1.26688(16) 0.12824(8) 0.30497(8) 0.0402(4) Uani 1 1 d . . . . .
N4 N 1.25826(16) 0.27127(7) 0.32623(7) 0.0346(4) Uani 1 1 d . . . . .
C1 C 0.10352(18) 0.24765(8) 0.83587(7) 0.0313(4) Uani 1 1 d . . . . .
C2 C 0.02523(18) 0.20644(9) 0.83685(7) 0.0331(4) Uani 1 1 d . . . . .
C3 C 0.0781(2) 0.15814(9) 0.83534(9) 0.0385(5) Uani 1 1 d . . . . .
H3 H 0.030653 0.128585 0.834796 0.046 Uiso 1 1 calc R U . . .
C4 C 0.1991(2) 0.15168(9) 0.83459(9) 0.0407(5) Uani 1 1 d . . . . .
C5 C 0.27055(19) 0.19482(9) 0.83239(9) 0.0383(5) Uani 1 1 d . . . . .
H5 H 0.352677 0.190560 0.830918 0.046 Uiso 1 1 calc R U . . .
C6 C 0.22360(18) 0.24442(9) 0.83230(8) 0.0335(4) Uani 1 1 d . . . . .
C7 C 0.29576(18) 0.29398(9) 0.83016(8) 0.0362(5) Uani 1 1 d . . . . .
C8 C 0.23097(19) 0.33695(9) 0.80856(8) 0.0352(4) Uani 1 1 d . . . . .
C9 C 0.28491(19) 0.37970(9) 0.78364(9) 0.0389(5) Uani 1 1 d . . . . .
H9 H 0.368045 0.382617 0.778393 0.047 Uiso 1 1 calc R U . . .
C10 C 0.2189(2) 0.41801(9) 0.76639(9) 0.0393(5) Uani 1 1 d . . . . .
C11 C 0.0957(2) 0.41408(9) 0.77465(9) 0.0395(5) Uani 1 1 d . . . . .
H11 H 0.051235 0.440357 0.762628 0.047 Uiso 1 1 calc R U . . .
C12 C 0.03690(19) 0.37286(9) 0.79989(8) 0.0354(4) Uani 1 1 d . . . . .
C13 C 0.10993(18) 0.33588(8) 0.81541(8) 0.0334(4) Uani 1 1 d . . . . .
C14 C 0.2465(2) 0.09676(10) 0.83792(12) 0.0509(6) Uani 1 1 d . . . . .
C15 C 0.2154(3) 0.06468(12) 0.79821(14) 0.0632(8) Uani 1 1 d . . . . .
H15A H 0.129850 0.062179 0.801472 0.095 Uiso 1 1 calc R U . . .
H15B H 0.248740 0.030211 0.799928 0.095 Uiso 1 1 calc R U . . .
H15C H 0.247774 0.081152 0.767869 0.095 Uiso 1 1 calc R U . . .
C16 C 0.3799(3) 0.09537(12) 0.83444(17) 0.0717(10) Uani 1 1 d . . . . .
H16A H 0.417390 0.111736 0.804706 0.108 Uiso 1 1 calc R U . . .
H16B H 0.406071 0.059653 0.835751 0.108 Uiso 1 1 calc R U . . .
H16C H 0.401687 0.113837 0.860643 0.108 Uiso 1 1 calc R U . . .
C17 C 0.1919(3) 0.07286(11) 0.88575(13) 0.0619(8) Uani 1 1 d . . . . .
H17A H 0.212612 0.093577 0.910804 0.093 Uiso 1 1 calc R U . . .
H17B H 0.221832 0.037908 0.888517 0.093 Uiso 1 1 calc R U . . .
H17C H 0.106280 0.071821 0.888505 0.093 Uiso 1 1 calc R U . . .
C18 C 0.4200(2) 0.28640(11) 0.80230(12) 0.0517(6) Uani 1 1 d . . . . .
H18A H 0.458871 0.258513 0.816986 0.078 Uiso 1 1 calc R U . . .
H18B H 0.465127 0.318155 0.802120 0.078 Uiso 1 1 calc R U . . .
H18C H 0.415350 0.277693 0.769978 0.078 Uiso 1 1 calc R U . . .
C19 C 0.3055(3) 0.30937(11) 0.88039(10) 0.0493(6) Uani 1 1 d . . . . .
H19A H 0.226724 0.314094 0.898745 0.074 Uiso 1 1 calc R U . . .
H19B H 0.349776 0.341518 0.879055 0.074 Uiso 1 1 calc R U . . .
H19C H 0.346348 0.282277 0.895267 0.074 Uiso 1 1 calc R U . . .
C20 C 0.2758(2) 0.46342(10) 0.73599(11) 0.0484(6) Uani 1 1 d . . . . .
C21 C 0.4097(3) 0.46334(13) 0.73112(16) 0.0705(10) Uani 1 1 d . . . . .
H21A H 0.441114 0.431159 0.717314 0.106 Uiso 1 1 calc R U . . .
H21B H 0.431250 0.466480 0.762158 0.106 Uiso 1 1 calc R U . . .
H21C H 0.442569 0.492321 0.710780 0.106 Uiso 1 1 calc R U . . .
C22 C 0.2276(3) 0.51411(11) 0.75646(13) 0.0591(7) Uani 1 1 d . . . . .
H22A H 0.265783 0.542702 0.736964 0.089 Uiso 1 1 calc R U . . .
H22B H 0.243373 0.516645 0.788462 0.089 Uiso 1 1 calc R U . . .
H22C H 0.142703 0.515514 0.757095 0.089 Uiso 1 1 calc R U . . .
C23 C 0.2462(3) 0.45917(13) 0.68645(11) 0.0617(7) Uani 1 1 d . . . . .
H23A H 0.160769 0.458095 0.688580 0.092 Uiso 1 1 calc R U . . .
H23B H 0.280840 0.427723 0.672216 0.092 Uiso 1 1 calc R U . . .
H23C H 0.278127 0.488969 0.667048 0.092 Uiso 1 1 calc R U . . .
C24 C -0.2635(2) 0.14120(10) 0.81022(10) 0.0457(5) Uani 1 1 d . . . . .
H24 H -0.333653 0.120925 0.825697 0.055 Uiso 1 1 calc R U . . .
C25 C -0.1742(3) 0.10283(12) 0.78563(12) 0.0585(7) Uani 1 1 d . . . . .
H25A H -0.103259 0.121190 0.770410 0.088 Uiso 1 1 calc R U . . .
H25B H -0.208315 0.084902 0.761939 0.088 Uiso 1 1 calc R U . . .
H25C H -0.153918 0.077841 0.808802 0.088 Uiso 1 1 calc R U . . .
C26 C -0.3041(3) 0.17666(13) 0.77347(11) 0.0580(7) Uani 1 1 d . . . . .
H26A H -0.365686 0.199492 0.788865 0.087 Uiso 1 1 calc R U . . .
H26B H -0.335053 0.156080 0.750618 0.087 Uiso 1 1 calc R U . . .
H26C H -0.237459 0.197192 0.757327 0.087 Uiso 1 1 calc R U . . .
C27 C -0.3336(2) 0.21769(10) 0.88982(9) 0.0411(5) Uani 1 1 d . . . . .
H27 H -0.337012 0.249356 0.869818 0.049 Uiso 1 1 calc R U . . .
C28 C -0.4559(2) 0.19310(12) 0.89676(11) 0.0523(6) Uani 1 1 d . . . . .
H28A H -0.456913 0.161800 0.916370 0.078 Uiso 1 1 calc R U . . .
H28B H -0.474463 0.184502 0.866176 0.078 Uiso 1 1 calc R U . . .
H28C H -0.514388 0.217283 0.912180 0.078 Uiso 1 1 calc R U . . .
C29 C -0.3094(3) 0.23556(13) 0.93735(11) 0.0586(7) Uani 1 1 d . . . . .
H29A H -0.365160 0.262621 0.948994 0.088 Uiso 1 1 calc R U . . .
H29B H -0.229138 0.248936 0.933432 0.088 Uiso 1 1 calc R U . . .
H29C H -0.318489 0.206502 0.959905 0.088 Uiso 1 1 calc R U . . .
C30 C -0.1699(2) 0.12348(10) 0.89984(10) 0.0481(6) Uani 1 1 d . . . . .
H30 H -0.116487 0.099657 0.879631 0.058 Uiso 1 1 calc R U . . .
C31 C -0.1027(3) 0.13969(13) 0.93812(11) 0.0611(7) Uani 1 1 d . . . . .
H31A H -0.033627 0.159839 0.923849 0.092 Uiso 1 1 calc R U . . .
H31B H -0.077690 0.109064 0.954079 0.092 Uiso 1 1 calc R U . . .
H31C H -0.153929 0.160521 0.960912 0.092 Uiso 1 1 calc R U . . .
C32 C -0.2770(3) 0.09128(12) 0.92190(13) 0.0641(8) Uani 1 1 d . . . . .
H32A H -0.331231 0.112353 0.943369 0.096 Uiso 1 1 calc R U . . .
H32B H -0.251433 0.061850 0.939329 0.096 Uiso 1 1 calc R U . . .
H32C H -0.316778 0.079014 0.897131 0.096 Uiso 1 1 calc R U . . .
C33 C -0.2432(2) 0.43595(11) 0.76475(11) 0.0531(7) Uani 1 1 d . . . . .
H33 H -0.308399 0.460312 0.776028 0.064 Uiso 1 1 calc R U . . .
C34 C -0.2966(3) 0.39289(13) 0.74042(12) 0.0606(8) Uani 1 1 d . . . . .
H34A H -0.235739 0.367665 0.729247 0.091 Uiso 1 1 calc R U . . .
H34B H -0.328537 0.407310 0.713719 0.091 Uiso 1 1 calc R U . . .
H34C H -0.359679 0.376120 0.762711 0.091 Uiso 1 1 calc R U . . .
C35 C -0.1537(3) 0.46580(15) 0.72884(14) 0.0694(9) Uani 1 1 d . . . . .
H35A H -0.120460 0.493676 0.744394 0.104 Uiso 1 1 calc R U . . .
H35B H -0.192502 0.480196 0.703971 0.104 Uiso 1 1 calc R U . . .
H35C H -0.090634 0.442663 0.715144 0.104 Uiso 1 1 calc R U . . .
C36 C -0.3198(2) 0.38427(11) 0.86080(12) 0.0533(7) Uani 1 1 d . . . . .
H36 H -0.338298 0.350742 0.847804 0.064 Uiso 1 1 calc R U . . .
C37 C -0.2958(4) 0.37167(19) 0.90997(15) 0.0846(12) Uani 1 1 d . . . . .
H37A H -0.223953 0.351172 0.907720 0.127 Uiso 1 1 calc R U . . .
H37B H -0.361969 0.352159 0.927823 0.127 Uiso 1 1 calc R U . . .
H37C H -0.286052 0.403592 0.925957 0.127 Uiso 1 1 calc R U . . .
C38 C -0.4318(3) 0.41650(14) 0.86399(17) 0.0740(10) Uani 1 1 d . . . . .
H38A H -0.417481 0.450779 0.874831 0.111 Uiso 1 1 calc R U . . .
H38B H -0.495290 0.399861 0.886199 0.111 Uiso 1 1 calc R U . . .
H38C H -0.454370 0.419455 0.832966 0.111 Uiso 1 1 calc R U . . .
C39 C -0.1203(2) 0.46817(10) 0.84460(10) 0.0472(6) Uani 1 1 d . . . . .
H39 H -0.059177 0.482439 0.818674 0.057 Uiso 1 1 calc R U . . .
C40 C -0.2077(3) 0.51205(12) 0.85809(14) 0.0639(8) Uani 1 1 d . . . . .
H40A H -0.249883 0.519593 0.832182 0.096 Uiso 1 1 calc R U . . .
H40B H -0.165111 0.542719 0.864452 0.096 Uiso 1 1 calc R U . . .
H40C H -0.264026 0.501812 0.886226 0.096 Uiso 1 1 calc R U . . .
C41 C -0.0556(3) 0.45433(12) 0.88492(12) 0.0604(7) Uani 1 1 d . . . . .
H41A H -0.112851 0.445826 0.913273 0.091 Uiso 1 1 calc R U . . .
H41B H -0.007876 0.483593 0.890828 0.091 Uiso 1 1 calc R U . . .
H41C H -0.004603 0.424697 0.876493 0.091 Uiso 1 1 calc R U . . .
C42 C -0.01361(19) 0.27488(9) 0.73959(8) 0.0372(5) Uani 1 1 d . . . . .
C43 C 0.0290(2) 0.22673(10) 0.72375(8) 0.0399(5) Uani 1 1 d . . . . .
H43 H 0.016557 0.197790 0.744696 0.048 Uiso 1 1 calc R U . . .
C44 C 0.0886(2) 0.22039(11) 0.67832(9) 0.0453(5) Uani 1 1 d . . . . .
C45 C 0.1066(3) 0.26086(13) 0.64610(10) 0.0570(7) Uani 1 1 d . . . . .
H45 H 0.146548 0.256021 0.614923 0.068 Uiso 1 1 calc R U . . .
C46 C 0.0650(3) 0.30856(13) 0.66046(10) 0.0580(7) Uani 1 1 d . . . . .
H46 H 0.076292 0.337043 0.638956 0.070 Uiso 1 1 calc R U . . .
C47 C 0.0067(2) 0.31526(11) 0.70615(9) 0.0444(5) Uani 1 1 d . . . . .
H47 H -0.020437 0.348585 0.715091 0.053 Uiso 1 1 calc R U . . .
C48 C 0.2432(2) 0.16053(11) 0.66350(10) 0.0475(6) Uani 1 1 d . . . . .
C49 C 0.2973(3) 0.17337(14) 0.70072(12) 0.0617(8) Uani 1 1 d . . . . .
H49 H 0.255181 0.191604 0.726327 0.074 Uiso 1 1 calc R U . . .
C50 C 0.4127(3) 0.15944(16) 0.70024(15) 0.0724(9) Uani 1 1 d . . . . .
H50 H 0.450592 0.168331 0.725450 0.087 Uiso 1 1 calc R U . . .
C51 C 0.4736(3) 0.13239(15) 0.66285(18) 0.0801(12) Uani 1 1 d . . . . .
H51 H 0.552810 0.122493 0.662639 0.096 Uiso 1 1 calc R U . . .
C52 C 0.4195(3) 0.12010(13) 0.62653(16) 0.0750(11) Uani 1 1 d . . . . .
H52 H 0.461522 0.101672 0.601048 0.090 Uiso 1 1 calc R U . . .
C53 C 0.3036(3) 0.13417(11) 0.62626(12) 0.0579(7) Uani 1 1 d . . . . .
H53 H 0.266666 0.125697 0.600695 0.069 Uiso 1 1 calc R U . . .
C54 C 0.4346(3) 0.17356(15) 0.48665(11) 0.0645(8) Uani 1 1 d . . . . .
H54A H 0.394005 0.180659 0.459800 0.077 Uiso 1 1 calc R U . . .
H54B H 0.386359 0.148994 0.508613 0.077 Uiso 1 1 calc R U . . .
C55 C 0.5524(3) 0.15157(14) 0.46987(11) 0.0677(9) Uani 1 1 d . . . . .
H55A H 0.544996 0.121234 0.450785 0.081 Uiso 1 1 calc R U . . .
H55B H 0.602130 0.177285 0.449850 0.081 Uiso 1 1 calc R U . . .
C56 C 0.7167(3) 0.11383(14) 0.49619(14) 0.0731(9) Uani 1 1 d . . . . .
H56A H 0.771667 0.138581 0.477299 0.088 Uiso 1 1 calc R U . . .
H56B H 0.709612 0.083733 0.476776 0.088 Uiso 1 1 calc R U . . .
C57 C 0.7619(3) 0.09772(14) 0.53819(17) 0.0784(11) Uani 1 1 d . . . . .
H57A H 0.705415 0.073923 0.557525 0.094 Uiso 1 1 calc R U . . .
H57B H 0.837031 0.079219 0.529038 0.094 Uiso 1 1 calc R U . . .
C58 C 0.8261(3) 0.12898(17) 0.60570(15) 0.0758(11) Uani 1 1 d . . . . .
H58A H 0.900123 0.109531 0.597398 0.091 Uiso 1 1 calc R U . . .
H58B H 0.769537 0.107334 0.627457 0.091 Uiso 1 1 calc R U . . .
C59 C 0.8484(3) 0.17711(19) 0.62865(13) 0.0776(12) Uani 1 1 d . . . . .
H59A H 0.884323 0.169052 0.656559 0.093 Uiso 1 1 calc R U . . .
H59B H 0.903927 0.198903 0.606620 0.093 Uiso 1 1 calc R U . . .
C60 C 0.7523(3) 0.25123(18) 0.66434(12) 0.0784(11) Uani 1 1 d . . . . .
H60A H 0.796397 0.276005 0.641324 0.094 Uiso 1 1 calc R U . . .
H60B H 0.796553 0.245697 0.690316 0.094 Uiso 1 1 calc R U . . .
C61 C 0.6337(4) 0.27192(18) 0.68284(12) 0.0782(11) Uani 1 1 d . . . . .
H61A H 0.586007 0.245393 0.702615 0.094 Uiso 1 1 calc R U . . .
H61B H 0.640724 0.301884 0.702427 0.094 Uiso 1 1 calc R U . . .
C62 C 0.4628(4) 0.30591(17) 0.65868(14) 0.0784(11) Uani 1 1 d . . . . .
H62A H 0.464530 0.334814 0.680006 0.094 Uiso 1 1 calc R U . . .
H62B H 0.412212 0.278519 0.675835 0.094 Uiso 1 1 calc R U . . .
C63 C 0.4158(4) 0.32336(14) 0.61689(17) 0.0791(11) Uani 1 1 d . . . . .
H63A H 0.337878 0.339405 0.626582 0.095 Uiso 1 1 calc R U . . .
H63B H 0.469006 0.349289 0.598794 0.095 Uiso 1 1 calc R U . . .
C64 C 0.3588(3) 0.29270(15) 0.54742(13) 0.0670(9) Uani 1 1 d . . . . .
H64A H 0.414294 0.315129 0.526027 0.080 Uiso 1 1 calc R U . . .
H64B H 0.283696 0.311360 0.555987 0.080 Uiso 1 1 calc R U . . .
C65 C 0.3393(3) 0.24499(16) 0.52400(11) 0.0657(9) Uani 1 1 d . . . . .
H65A H 0.285487 0.222277 0.545801 0.079 Uiso 1 1 calc R U . . .
H65B H 0.302598 0.252951 0.496278 0.079 Uiso 1 1 calc R U . . .
C66 C 1.06860(19) 0.15489(9) 0.31245(8) 0.0345(4) Uani 1 1 d . . . . .
C67 C 1.14773(19) 0.11451(9) 0.31195(9) 0.0389(5) Uani 1 1 d . . . . .
C68 C 1.0968(2) 0.06607(10) 0.32126(10) 0.0453(5) Uani 1 1 d . . . . .
H68 H 1.145881 0.037054 0.322962 0.054 Uiso 1 1 calc R U . . .
C69 C 0.9739(2) 0.05916(10) 0.32822(11) 0.0477(6) Uani 1 1 d D . . . .
C70 C 0.9015(2) 0.10154(10) 0.32757(10) 0.0443(5) Uani 1 1 d . . . . .
H70 H 0.818857 0.096751 0.331948 0.053 Uiso 1 1 calc R U . . .
C71 C 0.94777(19) 0.15132(9) 0.32057(8) 0.0361(4) Uani 1 1 d . . . . .
C72 C 0.87265(19) 0.19955(9) 0.31998(9) 0.0383(5) Uani 1 1 d . . . . .
C73 C 0.94297(19) 0.24628(9) 0.33040(8) 0.0334(4) Uani 1 1 d . . . . .
C74 C 0.8910(2) 0.29265(9) 0.34697(8) 0.0368(5) Uani 1 1 d . . . . .
H74 H 0.808145 0.296412 0.351026 0.044 Uiso 1 1 calc R U . . .
C75 C 0.9590(2) 0.33306(9) 0.35751(8) 0.0375(5) Uani 1 1 d . . . . .
C76 C 1.0814(2) 0.32698(9) 0.35228(8) 0.0358(4) Uani 1 1 d . . . . .
H76 H 1.126789 0.353863 0.361559 0.043 Uiso 1 1 calc R U . . .
C77 C 1.13864(19) 0.28282(8) 0.33391(7) 0.0326(4) Uani 1 1 d . . . . .
C78 C 1.06363(18) 0.24439(8) 0.32339(7) 0.0320(4) Uani 1 1 d . . . . .
C79 C 0.9160(10) 0.0053(4) 0.3381(4) 0.074(4) Uani 0.301(14) 1 d D U P A 2
C79A C 0.9240(4) 0.0046(2) 0.3384(2) 0.0577(17) Uani 0.699(14) 1 d D U P A 1
C80 C 0.8212(14) -0.0002(5) 0.3074(6) 0.072(4) Uani 0.301(14) 1 d D U P A 2
H80A H 0.760652 0.025993 0.315669 0.109 Uiso 0.301(14) 1 calc R U P A 2
H80B H 0.785570 -0.034359 0.312817 0.109 Uiso 0.301(14) 1 calc R U P A 2
H80C H 0.857113 0.004274 0.274288 0.109 Uiso 0.301(14) 1 calc R U P A 2
C80A C 0.7934(4) 0.0020(3) 0.3336(4) 0.095(3) Uani 0.699(14) 1 d D U P A 1
H80D H 0.744582 0.014312 0.362335 0.142 Uiso 0.699(14) 1 calc R U P A 1
H80E H 0.772349 -0.033600 0.328792 0.142 Uiso 0.699(14) 1 calc R U P A 1
H80F H 0.780468 0.023535 0.306783 0.142 Uiso 0.699(14) 1 calc R U P A 1
C81 C 0.8593(19) 0.0024(6) 0.3903(4) 0.091(5) Uani 0.301(14) 1 d D U P A 2
H81A H 0.788780 0.023874 0.395481 0.137 Uiso 0.301(14) 1 calc R U P A 2
H81B H 0.915291 0.014653 0.409288 0.137 Uiso 0.301(14) 1 calc R U P A 2
H81C H 0.837811 -0.033246 0.399549 0.137 Uiso 0.301(14) 1 calc R U P A 2
C81A C 0.9345(8) -0.0108(3) 0.3894(2) 0.094(2) Uani 0.699(14) 1 d D U P A 1
H81D H 0.904102 -0.045644 0.396706 0.141 Uiso 0.699(14) 1 calc R U P A 1
H81E H 0.889018 0.013169 0.411016 0.141 Uiso 0.699(14) 1 calc R U P A 1
H81F H 1.017181 -0.009584 0.392914 0.141 Uiso 0.699(14) 1 calc R U P A 1
C82 C 1.0094(11) -0.0365(5) 0.3273(8) 0.084(5) Uani 0.301(14) 1 d D U P A 2
H82A H 1.057866 -0.029148 0.296484 0.126 Uiso 0.301(14) 1 calc R U P A 2
H82B H 0.970968 -0.069863 0.327036 0.126 Uiso 0.301(14) 1 calc R U P A 2
H82C H 1.059065 -0.037116 0.351383 0.126 Uiso 0.301(14) 1 calc R U P A 2
C82A C 0.9927(6) -0.0341(3) 0.3048(3) 0.081(2) Uani 0.699(14) 1 d D U P A 1
H82D H 0.962327 -0.068727 0.313267 0.122 Uiso 0.699(14) 1 calc R U P A 1
H82E H 1.076066 -0.032745 0.307068 0.122 Uiso 0.699(14) 1 calc R U P A 1
H82F H 0.983339 -0.025304 0.272494 0.122 Uiso 0.699(14) 1 calc R U P A 1
C83 C 0.7606(2) 0.19409(12) 0.35677(14) 0.0630(9) Uani 1 1 d . . . . .
H83A H 0.781342 0.188583 0.387891 0.094 Uiso 1 1 calc R U . . .
H83B H 0.714918 0.164757 0.349469 0.094 Uiso 1 1 calc R U . . .
H83C H 0.713641 0.225433 0.356516 0.094 Uiso 1 1 calc R U . . .
C84 C 0.8398(4) 0.20669(13) 0.27094(13) 0.0681(9) Uani 1 1 d . . . . .
H84A H 0.787835 0.236432 0.270687 0.102 Uiso 1 1 calc R U . . .
H84B H 0.799408 0.175890 0.263376 0.102 Uiso 1 1 calc R U . . .
H84C H 0.911243 0.212306 0.247552 0.102 Uiso 1 1 calc R U . . .
C85 C 0.9062(2) 0.38476(10) 0.37488(10) 0.0459(5) Uani 1 1 d . . . . .
C86 C 0.7726(3) 0.38621(12) 0.37943(13) 0.0592(7) Uani 1 1 d . . . . .
H86A H 0.751028 0.379251 0.348986 0.089 Uiso 1 1 calc R U . . .
H86B H 0.743740 0.420199 0.389550 0.089 Uiso 1 1 calc R U . . .
H86C H 0.737513 0.360117 0.402660 0.089 Uiso 1 1 calc R U . . .
C87 C 0.9364(3) 0.39545(11) 0.42330(11) 0.0552(7) Uani 1 1 d . . . . .
H87A H 0.903350 0.368245 0.445753 0.083 Uiso 1 1 calc R U . . .
H87B H 0.903153 0.428585 0.434006 0.083 Uiso 1 1 calc R U . . .
H87C H 1.021868 0.396341 0.421000 0.083 Uiso 1 1 calc R U . . .
C88 C 0.9591(3) 0.42724(11) 0.33984(13) 0.0617(8) Uani 1 1 d . . . . .
H88A H 1.044726 0.427194 0.337050 0.093 Uiso 1 1 calc R U . . .
H88B H 0.928020 0.460571 0.350970 0.093 Uiso 1 1 calc R U . . .
H88C H 0.938268 0.421096 0.309104 0.093 Uiso 1 1 calc R U . . .
C89 C 1.4571(2) 0.05087(11) 0.31729(11) 0.0515(6) Uani 1 1 d . . . . .
H89 H 1.525274 0.034053 0.297246 0.062 Uiso 1 1 calc R U . . .
C90 C 1.3833(3) 0.00776(12) 0.34482(13) 0.0593(7) Uani 1 1 d . . . . .
H90A H 1.316175 0.022589 0.365636 0.089 Uiso 1 1 calc R U . . .
H90B H 1.431532 -0.011927 0.363582 0.089 Uiso 1 1 calc R U . . .
H90C H 1.354869 -0.014975 0.322870 0.089 Uiso 1 1 calc R U . . .
C91 C 1.5082(3) 0.08560(12) 0.35020(12) 0.0568(7) Uani 1 1 d . . . . .
H91A H 1.558072 0.065300 0.367804 0.085 Uiso 1 1 calc R U . . .
H91B H 1.444135 0.101044 0.372144 0.085 Uiso 1 1 calc R U . . .
H91C H 1.555170 0.112756 0.331775 0.085 Uiso 1 1 calc R U . . .
C92 C 1.4910(2) 0.13310(12) 0.23851(11) 0.0545(7) Uani 1 1 d . . . . .
H92 H 1.502909 0.162518 0.258601 0.065 Uiso 1 1 calc R U . . .
C93 C 1.6130(3) 0.10892(14) 0.22301(14) 0.0683(9) Uani 1 1 d . . . . .
H93A H 1.641971 0.095046 0.250613 0.102 Uiso 1 1 calc R U . . .
H93B H 1.667621 0.135144 0.207165 0.102 Uiso 1 1 calc R U . . .
H93C H 1.607015 0.081187 0.201392 0.102 Uiso 1 1 calc R U . . .
C94 C 1.4460(4) 0.15626(15) 0.19599(14) 0.0731(9) Uani 1 1 d . . . . .
H94A H 1.439664 0.129276 0.173683 0.110 Uiso 1 1 calc R U . . .
H94B H 1.500944 0.182710 0.180775 0.110 Uiso 1 1 calc R U . . .
H94C H 1.368658 0.171661 0.206233 0.110 Uiso 1 1 calc R U . . .
C95 C 1.3181(2) 0.03921(11) 0.23937(11) 0.0501(6) Uani 1 1 d . . . . .
H95 H 1.269073 0.015404 0.262492 0.060 Uiso 1 1 calc R U . . .
C96 C 1.4157(3) 0.00584(13) 0.21252(13) 0.0649(8) Uani 1 1 d . . . . .
H96A H 1.467147 0.027180 0.189155 0.097 Uiso 1 1 calc R U . . .
H96B H 1.380649 -0.021255 0.196676 0.097 Uiso 1 1 calc R U . . .
H96C H 1.461671 -0.009720 0.234583 0.097 Uiso 1 1 calc R U . . .
C97 C 1.2369(3) 0.05884(13) 0.20652(12) 0.0620(8) Uani 1 1 d . . . . .
H97A H 1.177969 0.081827 0.223520 0.093 Uiso 1 1 calc R U . . .
H97B H 1.197445 0.029715 0.195252 0.093 Uiso 1 1 calc R U . . .
H97C H 1.283124 0.077556 0.179723 0.093 Uiso 1 1 calc R U . . .
C98 C 1.4140(3) 0.33409(11) 0.37678(10) 0.0538(7) Uani 1 1 d D . . . .
H98 H 1.476590 0.360800 0.368561 0.065 Uiso 1 1 calc R U . . .
C99 C 1.3247(4) 0.35675(18) 0.41376(15) 0.0875(12) Uani 1 1 d D . . . .
H99A H 1.297113 0.389345 0.402004 0.131 Uiso 1 1 calc R U . . .
H99B H 1.359680 0.362817 0.441550 0.131 Uiso 1 1 calc R U . . .
H99C H 1.258287 0.333043 0.422139 0.131 Uiso 1 1 calc R U . . .
C100 C 1.4737(3) 0.28813(14) 0.39736(11) 0.0634(8) Uani 1 1 d D . . . .
H10A H 1.417397 0.259839 0.404895 0.095 Uiso 1 1 calc R U . . .
H10B H 1.500790 0.298322 0.425965 0.095 Uiso 1 1 calc R U . . .
H10C H 1.540953 0.276955 0.374323 0.095 Uiso 1 1 calc R U . . .
C101 C 1.4971(2) 0.29369(11) 0.27742(11) 0.0536(7) Uani 1 1 d . . . . .
H101 H 1.512354 0.258298 0.289130 0.064 Uiso 1 1 calc R U . . .
C102 C 1.6123(2) 0.32363(13) 0.27432(14) 0.0642(8) Uani 1 1 d . . . . .
H10D H 1.604467 0.357559 0.259788 0.096 Uiso 1 1 calc R U . . .
H10E H 1.676357 0.304840 0.255270 0.096 Uiso 1 1 calc R U . . .
H10F H 1.629747 0.327596 0.305933 0.096 Uiso 1 1 calc R U . . .
C103 C 1.4681(4) 0.28790(19) 0.22811(14) 0.0886(13) Uani 1 1 d . . . . .
H10G H 1.391301 0.271305 0.230566 0.133 Uiso 1 1 calc R U . . .
H10H H 1.528329 0.266856 0.209412 0.133 Uiso 1 1 calc R U . . .
H10I H 1.466020 0.321862 0.212898 0.133 Uiso 1 1 calc R U . . .
C104 C 1.3146(2) 0.38290(10) 0.29521(11) 0.0513(6) Uani 1 1 d . . . . .
H104 H 1.260874 0.398308 0.322137 0.062 Uiso 1 1 calc R U . . .
C105 C 1.4136(3) 0.42146(13) 0.28108(19) 0.0821(12) Uani 1 1 d . . . . .
H10J H 1.465361 0.420380 0.304446 0.123 Uiso 1 1 calc R U . . .
H10K H 1.380603 0.455989 0.279348 0.123 Uiso 1 1 calc R U . . .
H10L H 1.458672 0.412877 0.250332 0.123 Uiso 1 1 calc R U . . .
C106 C 1.2424(3) 0.37889(15) 0.25634(13) 0.0689(9) Uani 1 1 d . . . . .
H10M H 1.291032 0.364443 0.228551 0.103 Uiso 1 1 calc R U . . .
H10N H 1.215237 0.413105 0.248348 0.103 Uiso 1 1 calc R U . . .
H10O H 1.174519 0.356544 0.267085 0.103 Uiso 1 1 calc R U . . .
C107 C 1.1991(2) 0.17988(9) 0.40062(9) 0.0390(5) Uani 1 1 d . . . . .
C108 C 1.1491(2) 0.21762(10) 0.43194(8) 0.0403(5) Uani 1 1 d . . . . .
H108 H 1.153610 0.252627 0.421770 0.048 Uiso 1 1 calc R U . . .
C109 C 1.0937(2) 0.20495(11) 0.47722(9) 0.0461(6) Uani 1 1 d . . . . .
C110 C 1.0869(3) 0.15471(13) 0.49399(11) 0.0581(7) Uani 1 1 d . . . . .
H110 H 1.049252 0.146428 0.525181 0.070 Uiso 1 1 calc R U . . .
C111 C 1.1363(3) 0.11677(12) 0.46431(11) 0.0586(7) Uani 1 1 d . . . . .
H111 H 1.133251 0.081987 0.475151 0.070 Uiso 1 1 calc R U . . .
C112 C 1.1901(2) 0.12935(11) 0.41886(10) 0.0484(6) Uani 1 1 d . . . . .
H112 H 1.222375 0.102499 0.399067 0.058 Uiso 1 1 calc R U . . .
C113 C 0.9386(2) 0.26258(12) 0.50602(9) 0.0490(6) Uani 1 1 d . . . . .
C114 C 0.8930(3) 0.29595(16) 0.54054(11) 0.0666(9) Uani 1 1 d . . . . .
H114 H 0.937653 0.304793 0.563687 0.080 Uiso 1 1 calc R U . . .
C115 C 0.7830(4) 0.31657(17) 0.54166(13) 0.0763(10) Uani 1 1 d . . . . .
H115 H 0.752242 0.339687 0.565545 0.092 Uiso 1 1 calc R U . . .
C116 C 0.7168(3) 0.30391(14) 0.50829(12) 0.0633(8) Uani 1 1 d . . . . .
H116 H 0.640494 0.317953 0.509346 0.076 Uiso 1 1 calc R U . . .
C117 C 0.7625(3) 0.27073(12) 0.47351(11) 0.0542(6) Uani 1 1 d . . . . .
H117 H 0.717771 0.262149 0.450289 0.065 Uiso 1 1 calc R U . . .
C118 C 0.8736(2) 0.24973(11) 0.47220(10) 0.0498(6) Uani 1 1 d . . . . .
H118 H 0.904691 0.226724 0.448272 0.060 Uiso 1 1 calc R U . . .
C119 C 1.0419(5) 0.3181(3) 0.20199(14) 0.110(2) Uani 1 1 d . . . . .
H11A H 1.120077 0.334809 0.195886 0.132 Uiso 1 1 calc R U . . .
H11B H 1.021610 0.309711 0.236008 0.132 Uiso 1 1 calc R U . . .
C120 C 0.9529(5) 0.3539(2) 0.18807(15) 0.1041(18) Uani 1 1 d . . . . .
H12A H 0.875149 0.336921 0.193083 0.125 Uiso 1 1 calc R U . . .
H12B H 0.946574 0.384702 0.207648 0.125 Uiso 1 1 calc R U . . .
C121 C 0.9101(4) 0.40546(17) 0.12603(18) 0.0932(14) Uani 1 1 d . . . . .
H12C H 0.909141 0.436497 0.145034 0.112 Uiso 1 1 calc R U . . .
H12D H 0.829279 0.391557 0.130620 0.112 Uiso 1 1 calc R U . . .
C122 C 0.9510(4) 0.41907(15) 0.07569(18) 0.0847(12) Uani 1 1 d . . . . .
H12E H 0.899950 0.446176 0.065609 0.102 Uiso 1 1 calc R U . . .
H12F H 1.032160 0.432609 0.071127 0.102 Uiso 1 1 calc R U . . .
C123 C 0.9794(5) 0.38653(17) -0.00022(16) 0.0872(12) Uani 1 1 d . . . . .
H12G H 1.060942 0.399731 -0.007224 0.105 Uiso 1 1 calc R U . . .
H12H H 0.926817 0.413420 -0.009570 0.105 Uiso 1 1 calc R U . . .
C124 C 0.9701(4) 0.33908(17) -0.02737(14) 0.0802(11) Uani 1 1 d . . . . .
H12I H 0.889183 0.325219 -0.019731 0.096 Uiso 1 1 calc R U . . .
H12J H 0.988036 0.347324 -0.061458 0.096 Uiso 1 1 calc R U . . .
C125 C 1.0431(3) 0.25626(18) -0.03904(12) 0.0762(10) Uani 1 1 d . . . . .
H12K H 1.054600 0.263262 -0.073325 0.091 Uiso 1 1 calc R U . . .
H12L H 0.964648 0.240542 -0.028907 0.091 Uiso 1 1 calc R U . . .
C126 C 1.1354(3) 0.22066(18) -0.02791(14) 0.0801(11) Uani 1 1 d . . . . .
H12M H 1.139287 0.190116 -0.047693 0.096 Uiso 1 1 calc R U . . .
H12N H 1.212823 0.237935 -0.034447 0.096 Uiso 1 1 calc R U . . .
C127 C 1.1906(4) 0.17160(17) 0.0334(2) 0.0931(14) Uani 1 1 d . . . . .
H12O H 1.268979 0.188087 0.027754 0.112 Uiso 1 1 calc R U . . .
H12P H 1.195245 0.140492 0.014346 0.112 Uiso 1 1 calc R U . . .
C128 C 1.1566(4) 0.15694(17) 0.0842(2) 0.1025(17) Uani 1 1 d . . . . .
H12Q H 1.077722 0.140966 0.090057 0.123 Uiso 1 1 calc R U . . .
H12R H 1.213273 0.131658 0.093206 0.123 Uiso 1 1 calc R U . . .
C129 C 1.1305(5) 0.1903(2) 0.1603(2) 0.1100(19) Uani 1 1 d . . . . .
H12S H 1.188838 0.165694 0.169095 0.132 Uiso 1 1 calc R U . . .
H12T H 1.051661 0.174497 0.168833 0.132 Uiso 1 1 calc R U . . .
C130 C 1.1344(5) 0.2393(3) 0.18644(17) 0.113(2) Uani 1 1 d . . . . .
H13A H 1.122376 0.231563 0.220626 0.136 Uiso 1 1 calc R U . . .
H13B H 1.212081 0.255835 0.176922 0.136 Uiso 1 1 calc R U . . .
C136 C 0.6811(3) 0.64877(16) 0.90241(10) 0.1023(15) Uani 1 1 d G . . . .
H136 H 0.706216 0.632018 0.873647 0.123 Uiso 1 1 calc R U . . .
C131 C 0.6151(3) 0.69349(15) 0.90316(12) 0.1089(17) Uani 1 1 d G . . . .
H131 H 0.595124 0.707312 0.874911 0.131 Uiso 1 1 calc R U . . .
C132 C 0.5783(3) 0.71800(11) 0.94524(16) 0.125(2) Uani 1 1 d G . . . .
H132 H 0.533160 0.748565 0.945754 0.150 Uiso 1 1 calc R U . . .
C133 C 0.6074(3) 0.69778(15) 0.98657(12) 0.1080(19) Uani 1 1 d G . . . .
H133 H 0.582288 0.714525 1.015334 0.130 Uiso 1 1 calc R U . . .
C134 C 0.6734(3) 0.65305(16) 0.98582(10) 0.119(2) Uani 1 1 d G . . . .
H134 H 0.693380 0.639232 1.014072 0.143 Uiso 1 1 calc R U . . .
C135 C 0.7102(3) 0.62855(14) 0.94374(13) 0.125(2) Uani 1 1 d G . . . .
H135 H 0.755345 0.597977 0.943228 0.150 Uiso 1 1 calc R U . . .
C137 C 0.8161(4) 0.20592(17) 0.12064(17) 0.0809(11) Uani 1 1 d . . . . .
H137 H 0.852185 0.177847 0.134129 0.097 Uiso 1 1 calc R U . . .
C138 C 0.7669(4) 0.24487(17) 0.14793(12) 0.0741(10) Uani 1 1 d . . . . .
H138 H 0.766518 0.243117 0.180760 0.089 Uiso 1 1 calc R U . . .
C139 C 0.7187(3) 0.28581(16) 0.12913(14) 0.0755(10) Uani 1 1 d . . . . .
H139 H 0.686206 0.312961 0.148501 0.091 Uiso 1 1 calc R U . . .
C140 C 0.7168(4) 0.2881(2) 0.08212(16) 0.0857(12) Uani 1 1 d . . . . .
H140 H 0.683511 0.316824 0.068449 0.103 Uiso 1 1 calc R U . . .
C141 C 0.7642(5) 0.2479(2) 0.05463(13) 0.0916(14) Uani 1 1 d . . . . .
H141 H 0.762203 0.248821 0.021971 0.110 Uiso 1 1 calc R U . . .
C142 C 0.8129(4) 0.20772(19) 0.07385(16) 0.0900(14) Uani 1 1 d . . . . .
H142 H 0.845330 0.180365 0.054721 0.108 Uiso 1 1 calc R U . . .
C146 C 1.0778(3) 0.02518(11) 0.10788(11) 0.0856(12) Uani 1 1 d G U . . .
H146 H 1.144860 0.010976 0.118219 0.103 Uiso 1 1 calc R U . . .
C145 C 1.0735(3) 0.02837(12) 0.06024(10) 0.1034(16) Uani 1 1 d G U . . .
H145 H 1.137562 0.016340 0.038006 0.124 Uiso 1 1 calc R U . . .
C144 C 0.9754(4) 0.04916(13) 0.04512(12) 0.118(2) Uani 1 1 d G U . . .
H144 H 0.972473 0.051337 0.012550 0.142 Uiso 1 1 calc R U . . .
C143 C 0.8817(3) 0.06676(12) 0.07764(19) 0.131(3) Uani 1 1 d G U . . .
H143 H 0.814681 0.080969 0.067307 0.157 Uiso 1 1 calc R U . . .
C148 C 0.8860(2) 0.06357(12) 0.12529(17) 0.123(2) Uani 1 1 d G U . . .
H148 H 0.821977 0.075605 0.147520 0.147 Uiso 1 1 calc R U . . .
C147 C 0.9841(3) 0.04279(11) 0.14041(10) 0.0889(12) Uani 1 1 d G U . . .
H147 H 0.987065 0.040608 0.172977 0.107 Uiso 1 1 calc R U . . .
C154 C 0.4960(4) 0.12961(14) 0.02826(19) 0.126(2) Uani 1 1 d G . . . .
H154 H 0.502311 0.162562 0.013171 0.151 Uiso 1 1 calc R U . . .
C153 C 0.5494(4) 0.12009(19) 0.06700(19) 0.143(3) Uani 1 1 d G . . . .
H153 H 0.592208 0.146527 0.078388 0.172 Uiso 1 1 calc R U . . .
C152 C 0.5402(5) 0.0719(2) 0.08907(15) 0.162(3) Uani 1 1 d G . . . .
H152 H 0.576705 0.065368 0.115551 0.194 Uiso 1 1 calc R U . . .
C151 C 0.4776(5) 0.03319(16) 0.07241(19) 0.149(3) Uani 1 1 d G . . . .
H151 H 0.471305 0.000243 0.087498 0.179 Uiso 1 1 calc R U . . .
C150 C 0.4242(4) 0.04272(17) 0.03367(19) 0.133(2) Uani 1 1 d G . . . .
H150 H 0.381407 0.016277 0.022280 0.160 Uiso 1 1 calc R U . . .
C149 C 0.4334(3) 0.0909(2) 0.01159(15) 0.126(2) Uani 1 1 d G . . . .
H149 H 0.396909 0.097436 -0.014884 0.152 Uiso 1 1 calc R U . . .
C155 C 0.5397(5) -0.00514(16) 0.45265(14) 0.0823(12) Uani 1 1 d . . . . .
H155 H 0.566891 -0.008639 0.419960 0.099 Uiso 1 1 calc R U . . .
C156 C 0.4348(4) 0.02046(16) 0.46812(14) 0.0811(11) Uani 1 1 d . . . . .
H156 H 0.390597 0.034397 0.446077 0.097 Uiso 1 1 calc R U . . .
C157 C 0.3952(4) 0.02552(16) 0.51564(14) 0.0808(11) Uani 1 1 d . . . . .
H157 H 0.323690 0.042915 0.526460 0.097 Uiso 1 1 calc R U . . .
C161 C 0.6882(5) 0.4998(2) 0.03109(14) 0.159(2) Uani 1 1 d G U . . .
H161 H 0.710123 0.510253 -0.000962 0.191 Uiso 1 1 calc R U . . .
C162 C 0.7235(4) 0.52855(17) 0.0659(2) 0.1421(18) Uani 1 1 d G U . . .
H162 H 0.769677 0.558572 0.057562 0.171 Uiso 1 1 calc R U . . .
C163 C 0.6914(4) 0.51333(17) 0.11274(17) 0.1185(15) Uani 1 1 d G U . . .
H163 H 0.715593 0.532948 0.136503 0.142 Uiso 1 1 calc R U . . .
C158 C 0.6239(4) 0.46941(18) 0.12487(15) 0.1235(15) Uani 1 1 d G U . . .
H158 H 0.601953 0.459004 0.156919 0.148 Uiso 1 1 calc R U . . .
C159 C 0.5885(4) 0.44070(16) 0.0901(2) 0.1423(18) Uani 1 1 d G U . . .
H159 H 0.542398 0.410684 0.098396 0.171 Uiso 1 1 calc R U . . .
C160 C 0.6207(5) 0.4559(2) 0.04321(18) 0.157(2) Uani 1 1 d G U . . .
H160 H 0.596481 0.436308 0.019455 0.189 Uiso 1 1 calc R U . . .
C166 C 0.3917(8) 0.4683(4) 0.5557(4) 0.165(4) Uani 0.541(4) 1 d G U P B 1
H166 H 0.314727 0.479150 0.568819 0.198 Uiso 0.541(4) 1 calc R U P B 1
C165 C 0.4833(11) 0.4745(4) 0.5802(3) 0.167(4) Uani 0.541(4) 1 d G U P B 1
H165 H 0.468936 0.489579 0.610188 0.200 Uiso 0.541(4) 1 calc R U P B 1
C164 C 0.5959(9) 0.4586(5) 0.5610(4) 0.174(4) Uani 0.541(4) 1 d G U P B 1
H164 H 0.658548 0.462848 0.577766 0.209 Uiso 0.541(4) 1 calc R U P B 1
C169 C 0.6170(8) 0.4365(5) 0.5171(4) 0.169(4) Uani 0.541(4) 1 d G U P B 1
H169 H 0.693953 0.425688 0.503974 0.202 Uiso 0.541(4) 1 calc R U P B 1
C168 C 0.5254(10) 0.4303(4) 0.4926(3) 0.164(4) Uani 0.541(4) 1 d G U P B 1
H168 H 0.539746 0.415260 0.462604 0.197 Uiso 0.541(4) 1 calc R U P B 1
C167 C 0.4127(9) 0.4462(4) 0.5118(4) 0.166(3) Uani 0.541(4) 1 d G U P B 1
H167 H 0.350133 0.441990 0.495026 0.199 Uiso 0.541(4) 1 calc R U P B 1
C170 C 0.8887(7) 0.5587(3) 0.4169(2) 0.102(2) Uani 0.459(4) 1 d G U P B 2
H170 H 0.925928 0.544481 0.388198 0.122 Uiso 0.459(4) 1 calc R U P B 2
C175 C 0.7764(7) 0.5428(2) 0.4375(3) 0.106(2) Uani 0.459(4) 1 d G U P B 2
H175 H 0.736956 0.517667 0.422957 0.127 Uiso 0.459(4) 1 calc R U P B 2
C174 C 0.7219(6) 0.5637(3) 0.4795(3) 0.108(2) Uani 0.459(4) 1 d G U P B 2
H174 H 0.645197 0.552813 0.493569 0.130 Uiso 0.459(4) 1 calc R U P B 2
C173 C 0.7797(7) 0.6005(3) 0.5008(2) 0.105(2) Uani 0.459(4) 1 d G U P B 2
H173 H 0.742408 0.614773 0.529422 0.126 Uiso 0.459(4) 1 calc R U P B 2
C172 C 0.8919(7) 0.6164(2) 0.4801(2) 0.098(2) Uani 0.459(4) 1 d G U P B 2
H172 H 0.931379 0.641588 0.494664 0.118 Uiso 0.459(4) 1 calc R U P B 2
C171 C 0.9464(6) 0.5956(3) 0.4382(2) 0.102(2) Uani 0.459(4) 1 d G U P B 2
H171 H 1.023140 0.606442 0.424051 0.122 Uiso 0.459(4) 1 calc R U P B 2
C176 C 0.7697(11) 0.4531(5) 0.5418(4) 0.158(4) Uani 0.459(4) 1 d G U P B 2
H176 H 0.839739 0.445011 0.520803 0.189 Uiso 0.459(4) 1 calc R U P B 2
C181 C 0.6615(14) 0.4379(5) 0.5323(4) 0.162(4) Uani 0.459(4) 1 d G U P B 2
H181 H 0.657629 0.419397 0.504834 0.194 Uiso 0.459(4) 1 calc R U P B 2
C180 C 0.5590(10) 0.4498(6) 0.5630(6) 0.168(4) Uani 0.459(4) 1 d G U P B 2
H180 H 0.485068 0.439426 0.556519 0.201 Uiso 0.459(4) 1 calc R U P B 2
C179 C 0.5647(11) 0.4769(5) 0.6032(5) 0.166(4) Uani 0.459(4) 1 d G U P B 2
H179 H 0.494615 0.485070 0.624173 0.200 Uiso 0.459(4) 1 calc R U P B 2
C178 C 0.6728(13) 0.4922(5) 0.6127(4) 0.162(4) Uani 0.459(4) 1 d G U P B 2
H178 H 0.676724 0.510685 0.640143 0.194 Uiso 0.459(4) 1 calc R U P B 2
C177 C 0.7754(10) 0.4803(5) 0.5820(5) 0.157(4) Uani 0.459(4) 1 d G U P B 2
H177 H 0.849286 0.490656 0.588458 0.189 Uiso 0.459(4) 1 calc R U P B 2
C186 C 0.8951(10) 0.4805(4) 0.5508(5) 0.180(4) Uiso 0.541(4) 1 d G U P B -1
H186 H 0.830010 0.500220 0.544697 0.216 Uiso 0.541(4) 1 calc R U P B -1
C185 C 0.8950(10) 0.4595(5) 0.5955(4) 0.182(4) Uiso 0.541(4) 1 d G U P B -1
H185 H 0.829717 0.464753 0.619828 0.218 Uiso 0.541(4) 1 calc R U P B -1
C184 C 0.9902(13) 0.4307(5) 0.6044(4) 0.178(4) Uiso 0.541(4) 1 d G U P B -1
H184 H 0.990119 0.416259 0.634941 0.214 Uiso 0.541(4) 1 calc R U P B -1
C183 C 1.0857(10) 0.4229(5) 0.5688(5) 0.191(5) Uiso 0.541(4) 1 d G U P B -1
H183 H 1.150814 0.403232 0.574924 0.229 Uiso 0.541(4) 1 calc R U P B -1
C182 C 1.0859(11) 0.4440(5) 0.5242(4) 0.191(5) Uiso 0.541(4) 1 d G U P B -1
H182 H 1.151110 0.438699 0.499793 0.229 Uiso 0.541(4) 1 calc R U P B -1
C187 C 0.9906(13) 0.4728(5) 0.5152(4) 0.183(4) Uiso 0.541(4) 1 d G U P B -1
H187 H 0.990708 0.487193 0.484678 0.220 Uiso 0.541(4) 1 calc R U P B -1

loop_
_atom_site_aniso_label
_atom_site_aniso_U_11
_atom_site_aniso_U_22
_atom_site_aniso_U_33
_atom_site_aniso_U_23
_atom_site_aniso_U_13
_atom_site_aniso_U_12
K1 0.0510(3) 0.0513(3) 0.0461(3) -0.0079(2) -0.0212(2) 0.0048(2)
K2 0.0945(5) 0.0483(3) 0.0406(3) -0.0030(2) -0.0199(3) 0.0007(3)
Si1 0.0295(3) 0.0363(3) 0.0400(3) -0.0032(2) -0.0090(2) 0.0004(2)
Si2 0.0306(3) 0.0353(3) 0.0548(4) -0.0006(3) -0.0117(3) 0.0044(2)
Si3 0.0312(3) 0.0401(3) 0.0542(4) -0.0092(3) -0.0061(3) 0.0037(2)
Si4 0.0314(3) 0.0381(3) 0.0387(3) -0.0021(2) -0.0082(2) -0.0025(2)
Al1 0.0289(3) 0.0344(3) 0.0416(3) -0.0027(3) -0.0080(2) 0.0016(2)
Al2 0.0271(3) 0.0360(3) 0.0361(3) -0.0017(2) -0.0084(2) 0.0020(2)
O1 0.0279(7) 0.0346(8) 0.0378(8) -0.0001(6) -0.0068(6) 0.0018(6)
O2 0.0443(10) 0.0626(12) 0.0575(11) -0.0218(9) -0.0098(8) 0.0069(8)
O3 0.0504(10) 0.0785(14) 0.0443(10) 0.0000(9) -0.0163(8) -0.0157(10)
O4 0.0625(12) 0.0598(12) 0.0598(12) -0.0123(10) 0.0028(10) -0.0087(10)
O5 0.0535(12) 0.0659(14) 0.0782(15) 0.0130(11) -0.0076(10) 0.0055(10)
O6 0.0480(11) 0.111(2) 0.0541(12) 0.0081(12) -0.0219(9) -0.0143(11)
O7 0.0698(14) 0.0810(16) 0.0521(12) -0.0214(11) -0.0059(10) -0.0120(12)
O8 0.0551(11) 0.0571(12) 0.0644(13) 0.0005(9) -0.0101(9) 0.0069(9)
O9 0.0287(7) 0.0344(8) 0.0380(8) -0.0057(6) -0.0053(6) 0.0012(6)
O10 0.0480(10) 0.0830(14) 0.0396(9) -0.0115(9) -0.0118(8) 0.0042(9)
O11 0.0907(19) 0.129(2) 0.0518(13) 0.0179(14) -0.0323(13) -0.0383(17)
O12 0.0899(18) 0.0839(18) 0.0596(14) -0.0233(12) 0.0097(12) -0.0227(14)
O13 0.0740(15) 0.0586(13) 0.0793(16) -0.0005(11) -0.0177(12) -0.0026(11)
O14 0.0730(14) 0.0823(16) 0.0446(11) -0.0016(10) -0.0154(10) -0.0140(12)
O15 0.0652(14) 0.0647(14) 0.0843(17) -0.0152(12) 0.0006(12) -0.0026(11)
O16 0.0819(18) 0.0759(18) 0.106(2) 0.0333(16) -0.0231(15) -0.0077(14)
N1 0.0280(8) 0.0365(9) 0.0377(9) -0.0019(7) -0.0092(7) 0.0025(7)
N2 0.0280(8) 0.0357(9) 0.0448(10) 0.0000(8) -0.0087(7) 0.0010(7)
N3 0.0289(9) 0.0382(10) 0.0541(12) -0.0075(8) -0.0078(8) 0.0004(7)
N4 0.0303(9) 0.0343(9) 0.0400(10) -0.0022(7) -0.0084(7) 0.0014(7)
C1 0.0307(10) 0.0339(10) 0.0303(10) -0.0015(8) -0.0082(8) 0.0039(8)
C2 0.0301(10) 0.0392(11) 0.0318(10) -0.0032(8) -0.0099(8) 0.0025(8)
C3 0.0321(10) 0.0365(11) 0.0491(13) -0.0067(9) -0.0128(9) 0.0025(8)
C4 0.0329(11) 0.0405(12) 0.0513(13) -0.0085(10) -0.0136(10) 0.0061(9)
C5 0.0290(10) 0.0420(12) 0.0466(12) -0.0063(9) -0.0135(9) 0.0055(9)
C6 0.0288(10) 0.0388(11) 0.0344(10) -0.0041(8) -0.0095(8) 0.0023(8)
C7 0.0273(10) 0.0389(11) 0.0442(12) -0.0011(9) -0.0108(9) 0.0012(8)
C8 0.0292(10) 0.0378(11) 0.0403(11) -0.0042(9) -0.0099(8) 0.0014(8)
C9 0.0276(10) 0.0412(12) 0.0489(13) -0.0028(10) -0.0093(9) -0.0003(8)
C10 0.0326(11) 0.0383(12) 0.0477(13) 0.0003(9) -0.0094(9) -0.0015(9)
C11 0.0340(11) 0.0359(11) 0.0498(13) 0.0025(9) -0.0114(9) 0.0006(9)
C12 0.0298(10) 0.0354(11) 0.0424(12) -0.0022(9) -0.0101(9) 0.0016(8)
C13 0.0282(10) 0.0344(10) 0.0378(11) -0.0012(8) -0.0070(8) 0.0004(8)
C14 0.0389(12) 0.0378(13) 0.0793(19) -0.0094(12) -0.0180(12) 0.0073(10)
C15 0.0596(17) 0.0454(15) 0.087(2) -0.0224(15) -0.0171(16) 0.0089(13)
C16 0.0426(15) 0.0414(15) 0.134(3) -0.0096(17) -0.0242(18) 0.0144(12)
C17 0.0628(18) 0.0412(14) 0.086(2) -0.0012(14) -0.0264(16) 0.0116(13)
C18 0.0284(11) 0.0497(14) 0.0745(18) 0.0080(13) -0.0038(11) 0.0051(10)
C19 0.0528(14) 0.0478(14) 0.0536(15) -0.0020(11) -0.0262(12) -0.0061(11)
C20 0.0396(12) 0.0411(13) 0.0631(16) 0.0068(11) -0.0069(11) -0.0020(10)
C21 0.0412(14) 0.0533(17) 0.112(3) 0.0224(17) -0.0046(16) -0.0107(12)
C22 0.0585(17) 0.0417(14) 0.076(2) 0.0037(13) -0.0097(14) -0.0059(12)
C23 0.0665(18) 0.0556(17) 0.0582(17) 0.0104(13) -0.0002(14) -0.0009(14)
C24 0.0381(12) 0.0498(14) 0.0513(14) -0.0112(11) -0.0122(10) -0.0058(10)
C25 0.0531(16) 0.0563(16) 0.0685(19) -0.0260(14) -0.0137(14) -0.0008(13)
C26 0.0573(16) 0.0706(19) 0.0515(16) -0.0123(13) -0.0227(13) -0.0020(14)
C27 0.0334(11) 0.0435(12) 0.0455(13) -0.0001(10) -0.0045(9) 0.0014(9)
C28 0.0322(12) 0.0597(16) 0.0644(17) 0.0055(13) -0.0083(11) 0.0028(11)
C29 0.0478(15) 0.0693(19) 0.0569(17) -0.0188(14) -0.0015(12) 0.0040(13)
C30 0.0443(13) 0.0431(13) 0.0563(15) 0.0059(11) -0.0088(11) 0.0038(10)
C31 0.0628(18) 0.0681(19) 0.0555(17) 0.0095(14) -0.0208(14) 0.0081(15)
C32 0.0551(16) 0.0488(16) 0.083(2) 0.0196(15) -0.0011(15) 0.0019(13)
C33 0.0428(13) 0.0489(14) 0.0724(18) 0.0058(13) -0.0248(13) 0.0089(11)
C34 0.0487(15) 0.0688(19) 0.072(2) -0.0028(15) -0.0304(14) 0.0054(13)
C35 0.0632(19) 0.072(2) 0.079(2) 0.0263(17) -0.0328(17) -0.0048(16)
C36 0.0375(12) 0.0439(14) 0.0749(19) -0.0072(12) 0.0003(12) 0.0027(10)
C37 0.070(2) 0.100(3) 0.073(2) 0.020(2) 0.0129(18) 0.006(2)
C38 0.0350(14) 0.0591(18) 0.122(3) -0.0126(19) 0.0026(16) 0.0052(12)
C39 0.0442(13) 0.0375(12) 0.0614(16) -0.0053(11) -0.0124(11) 0.0018(10)
C40 0.0625(18) 0.0423(15) 0.089(2) -0.0125(14) -0.0168(16) 0.0098(13)
C41 0.0669(18) 0.0521(16) 0.0682(19) -0.0128(14) -0.0269(15) 0.0057(14)
C42 0.0299(10) 0.0461(12) 0.0373(11) -0.0031(9) -0.0107(8) 0.0005(9)
C43 0.0343(11) 0.0484(13) 0.0387(12) -0.0041(10) -0.0107(9) 0.0002(9)
C44 0.0360(11) 0.0582(15) 0.0431(13) -0.0102(11) -0.0093(10) 0.0043(10)
C45 0.0517(15) 0.074(2) 0.0409(14) -0.0035(13) 0.0044(11) 0.0016(13)
C46 0.0597(17) 0.0642(18) 0.0461(15) 0.0082(13) -0.0001(12) 0.0020(14)
C47 0.0402(12) 0.0494(14) 0.0432(13) 0.0024(10) -0.0072(10) 0.0035(10)
C48 0.0423(13) 0.0482(14) 0.0490(14) -0.0038(11) 0.0004(10) 0.0023(10)
C49 0.0492(15) 0.080(2) 0.0565(17) -0.0095(15) -0.0094(13) 0.0100(14)
C50 0.0504(17) 0.082(2) 0.087(2) 0.0027(19) -0.0179(16) 0.0073(16)
C51 0.0465(17) 0.060(2) 0.126(4) 0.007(2) 0.0017(19) 0.0092(14)
C52 0.0619(19) 0.0526(18) 0.097(3) -0.0132(17) 0.0246(19) 0.0017(14)
C53 0.0602(17) 0.0447(14) 0.0608(17) -0.0100(12) 0.0121(13) -0.0050(12)
C54 0.0686(19) 0.082(2) 0.0457(15) -0.0032(14) -0.0177(14) -0.0250(17)
C55 0.086(2) 0.073(2) 0.0435(15) -0.0155(14) -0.0069(15) -0.0220(17)
C56 0.071(2) 0.0598(19) 0.082(2) -0.0191(17) 0.0060(18) 0.0003(16)
C57 0.062(2) 0.0509(18) 0.116(3) -0.0115(19) 0.001(2) 0.0084(15)
C58 0.0475(16) 0.089(3) 0.089(3) 0.028(2) -0.0108(16) 0.0055(16)
C59 0.0373(14) 0.133(4) 0.065(2) 0.027(2) -0.0194(14) -0.0017(17)
C60 0.069(2) 0.122(3) 0.0497(17) 0.0048(19) -0.0236(15) -0.031(2)
C61 0.090(3) 0.106(3) 0.0432(16) -0.0202(17) -0.0190(16) -0.025(2)
C62 0.080(2) 0.081(2) 0.072(2) -0.0333(19) -0.0020(18) -0.0026(19)
C63 0.068(2) 0.0551(19) 0.111(3) -0.0223(19) -0.004(2) 0.0109(16)
C64 0.0474(15) 0.076(2) 0.077(2) 0.0163(17) -0.0112(15) 0.0052(14)
C65 0.0384(14) 0.109(3) 0.0515(16) 0.0171(17) -0.0152(12) -0.0030(15)
C66 0.0302(10) 0.0347(11) 0.0391(11) -0.0060(8) -0.0065(8) -0.0002(8)
C67 0.0296(10) 0.0395(12) 0.0473(13) -0.0075(9) -0.0051(9) 0.0024(9)
C68 0.0347(11) 0.0368(12) 0.0641(16) -0.0052(11) -0.0074(11) 0.0037(9)
C69 0.0345(12) 0.0401(13) 0.0679(17) -0.0038(11) -0.0070(11) -0.0019(9)
C70 0.0284(10) 0.0435(13) 0.0610(15) -0.0065(11) -0.0073(10) -0.0007(9)
C71 0.0295(10) 0.0400(12) 0.0399(11) -0.0056(9) -0.0084(8) 0.0025(8)
C72 0.0297(10) 0.0427(12) 0.0451(12) -0.0067(9) -0.0127(9) 0.0028(9)
C73 0.0325(10) 0.0371(11) 0.0323(10) -0.0015(8) -0.0103(8) 0.0028(8)
C74 0.0322(10) 0.0419(12) 0.0370(11) -0.0012(9) -0.0083(8) 0.0061(9)
C75 0.0380(11) 0.0384(11) 0.0368(11) -0.0015(9) -0.0086(9) 0.0062(9)
C76 0.0379(11) 0.0333(11) 0.0375(11) -0.0024(8) -0.0096(9) 0.0013(8)
C77 0.0319(10) 0.0360(11) 0.0309(10) 0.0011(8) -0.0088(8) 0.0018(8)
C78 0.0316(10) 0.0339(10) 0.0312(10) -0.0028(8) -0.0069(8) 0.0054(8)
C79 0.080(8) 0.030(6) 0.110(8) 0.001(6) -0.008(6) -0.017(5)
C79A 0.033(2) 0.044(3) 0.093(3) -0.001(2) -0.005(2) 0.000(2)
C80 0.077(8) 0.040(5) 0.104(9) -0.009(6) -0.023(6) -0.025(5)
C80A 0.045(3) 0.052(3) 0.184(7) 0.015(4) -0.012(4) -0.012(2)
C81 0.110(10) 0.054(6) 0.103(9) 0.007(6) -0.001(8) -0.030(7)
C81A 0.088(5) 0.059(3) 0.122(5) 0.020(3) 0.013(4) -0.006(3)
C82 0.086(8) 0.032(5) 0.129(11) 0.006(7) -0.008(8) -0.010(5)
C82A 0.062(3) 0.050(3) 0.129(5) -0.018(4) -0.007(3) -0.010(2)
C83 0.0322(12) 0.0464(15) 0.105(3) -0.0210(15) 0.0062(14) -0.0013(10)
C84 0.091(2) 0.0538(17) 0.074(2) -0.0079(15) -0.0552(19) 0.0041(16)
C85 0.0451(13) 0.0391(12) 0.0525(14) -0.0045(10) -0.0056(11) 0.0089(10)
C86 0.0485(15) 0.0474(15) 0.081(2) -0.0110(14) -0.0082(14) 0.0183(12)
C87 0.0583(16) 0.0476(15) 0.0582(16) -0.0160(12) -0.0041(13) 0.0065(12)
C88 0.0660(18) 0.0408(14) 0.073(2) 0.0067(13) -0.0001(15) 0.0156(13)
C89 0.0380(12) 0.0502(15) 0.0681(17) -0.0088(12) -0.0138(12) 0.0094(11)
C90 0.0578(16) 0.0491(15) 0.076(2) 0.0002(14) -0.0264(15) 0.0051(12)
C91 0.0474(14) 0.0560(16) 0.0720(19) -0.0035(14) -0.0241(13) 0.0040(12)
C92 0.0437(14) 0.0526(15) 0.0637(17) -0.0146(13) 0.0024(12) -0.0039(11)
C93 0.0418(14) 0.072(2) 0.085(2) -0.0221(17) 0.0079(14) -0.0035(14)
C94 0.076(2) 0.067(2) 0.072(2) 0.0055(17) -0.0001(17) -0.0016(17)
C95 0.0434(13) 0.0445(14) 0.0629(16) -0.0141(12) -0.0088(12) 0.0022(10)
C96 0.0577(17) 0.0564(17) 0.079(2) -0.0286(16) -0.0046(15) 0.0040(14)
C97 0.0648(18) 0.0585(17) 0.0665(19) -0.0146(14) -0.0204(15) 0.0001(14)
C98 0.0613(16) 0.0539(15) 0.0511(15) -0.0020(12) -0.0226(13) -0.0132(13)
C99 0.099(3) 0.096(3) 0.072(2) -0.019(2) -0.024(2) 0.008(2)
C100 0.0568(17) 0.085(2) 0.0535(17) 0.0075(15) -0.0239(14) -0.0020(15)
C101 0.0452(14) 0.0467(14) 0.0616(17) -0.0008(12) 0.0107(12) -0.0033(11)
C102 0.0358(13) 0.0657(19) 0.085(2) 0.0084(16) 0.0026(13) 0.0017(12)
C103 0.079(2) 0.110(3) 0.065(2) -0.033(2) 0.0243(18) -0.028(2)
C104 0.0444(13) 0.0419(13) 0.0697(18) 0.0088(12) -0.0169(12) -0.0056(10)
C105 0.0578(19) 0.0458(17) 0.145(4) 0.024(2) -0.028(2) -0.0112(14)
C106 0.0621(18) 0.076(2) 0.070(2) 0.0267(17) -0.0203(16) -0.0089(16)
C107 0.0325(10) 0.0439(12) 0.0426(12) 0.0014(9) -0.0129(9) -0.0005(9)
C108 0.0375(11) 0.0479(13) 0.0381(12) 0.0016(9) -0.0142(9) -0.0019(9)
C109 0.0377(12) 0.0639(16) 0.0383(12) -0.0029(11) -0.0111(10) 0.0002(11)
C110 0.0509(15) 0.075(2) 0.0462(15) 0.0145(13) -0.0053(12) -0.0058(14)
C111 0.0606(17) 0.0542(16) 0.0588(17) 0.0152(13) -0.0076(13) -0.0018(13)
C112 0.0436(13) 0.0475(14) 0.0540(15) 0.0036(11) -0.0091(11) 0.0018(11)
C113 0.0482(14) 0.0614(16) 0.0360(12) 0.0013(11) -0.0040(10) -0.0023(12)
C114 0.0623(18) 0.095(3) 0.0426(15) -0.0158(15) -0.0065(13) 0.0047(17)
C115 0.076(2) 0.091(3) 0.0561(19) -0.0188(18) 0.0056(16) 0.0135(19)
C116 0.0491(15) 0.0669(19) 0.069(2) 0.0028(15) 0.0029(14) 0.0050(14)
C117 0.0467(14) 0.0549(16) 0.0603(17) 0.0023(13) -0.0080(12) -0.0028(12)
C118 0.0458(13) 0.0534(15) 0.0498(14) -0.0031(11) -0.0069(11) -0.0023(11)
C119 0.135(4) 0.157(5) 0.0411(18) -0.011(2) -0.017(2) -0.071(4)
C120 0.130(4) 0.120(4) 0.053(2) -0.032(2) 0.014(2) -0.048(3)
C121 0.090(3) 0.064(2) 0.113(4) -0.027(2) 0.019(3) 0.006(2)
C122 0.085(3) 0.0542(19) 0.114(3) -0.015(2) -0.013(2) 0.0086(18)
C123 0.108(3) 0.077(3) 0.082(3) 0.023(2) -0.033(2) -0.004(2)
C124 0.096(3) 0.092(3) 0.061(2) 0.0167(18) -0.037(2) -0.011(2)
C125 0.073(2) 0.109(3) 0.0460(17) -0.0214(17) -0.0053(15) -0.016(2)
C126 0.067(2) 0.102(3) 0.067(2) -0.037(2) 0.0050(17) -0.015(2)
C127 0.072(2) 0.061(2) 0.138(4) -0.007(2) 0.003(2) 0.0052(18)
C128 0.082(3) 0.059(2) 0.164(5) 0.024(3) -0.016(3) 0.005(2)
C129 0.100(3) 0.118(4) 0.116(4) 0.066(4) -0.041(3) -0.008(3)
C130 0.098(3) 0.174(6) 0.075(3) 0.050(3) -0.045(3) -0.040(4)
C136 0.088(3) 0.128(4) 0.087(3) -0.033(3) 0.003(2) 0.004(3)
C131 0.108(4) 0.117(4) 0.107(4) 0.020(3) -0.036(3) -0.023(3)
C132 0.103(4) 0.084(3) 0.203(7) -0.044(4) -0.061(4) 0.017(3)
C133 0.061(2) 0.154(5) 0.115(4) -0.075(4) -0.020(2) 0.012(3)
C134 0.107(4) 0.160(6) 0.097(4) -0.026(4) -0.034(3) 0.040(4)
C135 0.122(4) 0.139(5) 0.118(4) -0.036(4) -0.033(4) 0.061(4)
C137 0.065(2) 0.080(3) 0.095(3) 0.005(2) -0.0062(19) 0.0007(18)
C138 0.079(2) 0.096(3) 0.0460(16) -0.0037(17) -0.0092(15) -0.012(2)
C139 0.070(2) 0.079(2) 0.068(2) -0.0069(18) 0.0146(17) 0.0009(18)
C140 0.066(2) 0.106(3) 0.084(3) 0.022(2) -0.0149(19) 0.000(2)
C141 0.108(3) 0.122(4) 0.0452(18) -0.005(2) -0.0135(19) -0.038(3)
C142 0.098(3) 0.082(3) 0.078(3) -0.025(2) 0.020(2) -0.020(2)
C146 0.108(3) 0.056(2) 0.100(3) -0.0075(19) -0.038(3) 0.000(2)
C145 0.152(5) 0.065(2) 0.108(4) -0.012(2) -0.061(3) 0.007(3)
C144 0.182(6) 0.063(3) 0.134(5) -0.001(3) -0.091(5) 0.004(3)
C143 0.133(5) 0.059(3) 0.224(8) 0.001(4) -0.095(6) 0.000(3)
C148 0.085(3) 0.062(3) 0.213(7) -0.020(3) -0.001(4) -0.017(2)
C147 0.097(3) 0.060(2) 0.110(3) 0.000(2) -0.021(3) -0.016(2)
C154 0.110(4) 0.096(4) 0.144(5) -0.012(4) 0.056(4) -0.001(3)
C153 0.135(5) 0.146(6) 0.124(5) -0.059(5) 0.052(4) -0.057(4)
C152 0.198(8) 0.179(8) 0.098(5) 0.000(5) 0.001(5) -0.064(7)
C151 0.191(8) 0.126(6) 0.120(5) 0.004(4) 0.003(5) -0.041(5)
C150 0.118(5) 0.105(5) 0.158(6) -0.025(4) 0.031(4) -0.021(4)
C149 0.086(3) 0.139(6) 0.139(5) -0.026(4) 0.026(3) 0.013(3)
C155 0.122(4) 0.070(2) 0.0551(19) 0.0010(16) -0.016(2) -0.020(2)
C156 0.111(3) 0.072(2) 0.063(2) 0.0035(17) -0.023(2) -0.014(2)
C157 0.108(3) 0.069(2) 0.066(2) 0.0041(17) -0.018(2) -0.016(2)
C161 0.145(4) 0.171(4) 0.157(4) 0.001(4) -0.019(3) 0.047(3)
C162 0.120(3) 0.147(4) 0.155(4) 0.005(3) -0.014(3) 0.046(3)
C163 0.091(3) 0.120(3) 0.143(3) -0.005(3) -0.017(3) 0.045(2)
C158 0.096(3) 0.122(3) 0.155(4) -0.014(3) -0.028(3) 0.038(3)
C159 0.118(3) 0.140(4) 0.172(4) -0.019(3) -0.034(3) 0.032(3)
C160 0.145(4) 0.163(4) 0.168(4) -0.025(4) -0.039(4) 0.042(3)
C166 0.177(8) 0.150(6) 0.150(7) -0.031(5) 0.025(6) 0.024(6)
C165 0.176(8) 0.155(6) 0.152(7) -0.026(6) 0.023(6) 0.019(6)
C164 0.178(8) 0.162(6) 0.165(7) -0.016(6) 0.020(6) 0.013(6)
C169 0.176(8) 0.150(6) 0.162(7) -0.020(6) 0.021(6) 0.019(6)
C168 0.172(8) 0.146(6) 0.157(7) -0.026(5) 0.025(6) 0.023(6)
C167 0.177(7) 0.147(6) 0.153(7) -0.030(5) 0.027(5) 0.025(6)
C170 0.154(5) 0.073(4) 0.094(4) 0.013(3) -0.068(4) -0.016(4)
C175 0.151(5) 0.078(4) 0.104(4) 0.001(3) -0.066(4) -0.014(4)
C174 0.148(5) 0.082(4) 0.106(4) 0.006(3) -0.056(4) -0.012(4)
C173 0.146(5) 0.081(4) 0.096(4) 0.011(3) -0.051(4) -0.015(4)
C172 0.143(5) 0.080(4) 0.085(4) 0.011(3) -0.059(4) -0.024(4)
C171 0.146(5) 0.080(4) 0.092(4) 0.021(3) -0.060(4) -0.025(4)
C176 0.182(8) 0.134(7) 0.151(7) -0.006(6) -0.015(7) 0.037(7)
C181 0.188(8) 0.133(7) 0.158(8) 0.001(6) -0.015(7) 0.030(7)
C180 0.185(8) 0.145(7) 0.166(8) 0.009(6) -0.014(7) 0.019(7)
C179 0.182(8) 0.149(7) 0.158(8) 0.004(6) -0.008(7) 0.024(7)
C178 0.184(8) 0.145(7) 0.152(7) -0.006(6) -0.013(7) 0.032(7)
C177 0.179(8) 0.138(7) 0.151(7) -0.010(6) -0.018(7) 0.037(7)

loop_
_atom_type_symbol
_atom_type_description
_atom_type_scat_dispersion_real
_atom_type_scat_dispersion_imag
_atom_type_scat_source
C C 0.0181 0.0091 'International Tables Vol C Tables 4.2.6.8 and 6.1.1.4'
H H 0.0000 0.0000 'International Tables Vol C Tables 4.2.6.8 and 6.1.1.4'
Al Al 0.2130 0.2455 'International Tables Vol C Tables 4.2.6.8 and 6.1.1.4'
K K 0.3868 1.0657 'International Tables Vol C Tables 4.2.6.8 and 6.1.1.4'
N N 0.0311 0.0180 'International Tables Vol C Tables 4.2.6.8 and 6.1.1.4'
O O 0.0492 0.0322 'International Tables Vol C Tables 4.2.6.8 and 6.1.1.4'
Si Si 0.2541 0.3302 'International Tables Vol C Tables 4.2.6.8 and 6.1.1.4'

loop_
_geom_angle_atom_site_label_1
_geom_angle_atom_site_label_2
_geom_angle_atom_site_label_3
_geom_angle
_geom_angle_site_symmetry_1
_geom_angle_site_symmetry_3
_geom_angle_publ_flag
O3 K1 O4 60.39(7) . . ?
O3 K1 O5 119.34(8) . . ?
O3 K1 O8 59.73(7) . . ?
O3 K1 C51 107.74(9) . . ?
O3 K1 C52 85.52(10) . . ?
O3 K1 C115 101.82(8) . . ?
O3 K1 C116 78.88(8) . . ?
O3 K1 C117 73.59(7) . . ?
O4 K1 O5 59.86(8) . . ?
O4 K1 C51 91.55(10) . . ?
O4 K1 C52 73.71(8) . . ?
O4 K1 C115 115.06(8) . . ?
O4 K1 C116 98.69(8) . . ?
O4 K1 C117 76.66(7) . . ?
O5 K1 C51 83.36(8) . . ?
O5 K1 C52 87.59(8) . . ?
O5 K1 C115 93.89(8) . . ?
O5 K1 C116 100.51(8) . . ?
O5 K1 C117 83.78(7) . . ?
O6 K1 O3 177.92(7) . . ?
O6 K1 O4 118.69(8) . . ?
O6 K1 O5 60.15(8) . . ?
O6 K1 O7 61.90(8) . . ?
O6 K1 O8 120.62(8) . . ?
O6 K1 C51 70.27(9) . . ?
O6 K1 C52 92.43(10) . . ?
O6 K1 C115 80.26(9) . . ?
O6 K1 C116 103.18(9) . . ?
O6 K1 C117 108.18(7) . . ?
O7 K1 O3 118.90(8) . . ?
O7 K1 O4 177.03(7) . . ?
O7 K1 O5 121.31(8) . . ?
O7 K1 O8 60.22(7) . . ?
O7 K1 C51 85.94(10) . . ?
O7 K1 C52 103.45(9) . . ?
O7 K1 C115 67.83(8) . . ?
O7 K1 C116 83.86(9) . . ?
O7 K1 C117 106.04(8) . . ?
O8 K1 O4 118.43(7) . . ?
O8 K1 O5 176.25(7) . . ?
O8 K1 C51 93.45(8) . . ?
O8 K1 C52 88.70(8) . . ?
O8 K1 C115 89.86(8) . . ?
O8 K1 C116 82.97(8) . . ?
O8 K1 C117 99.17(7) . . ?
C51 K1 C115 147.50(11) . . ?
C51 K1 C117 165.75(9) . . ?
C52 K1 C51 23.46(11) . . ?
C52 K1 C115 170.52(10) . . ?
C52 K1 C117 149.50(9) . . ?
C115 K1 C117 39.91(8) . . ?
C116 K1 C51 169.65(11) . . ?
C116 K1 C52 164.38(11) . . ?
C116 K1 C115 23.58(9) . . ?
C116 K1 C117 23.00(8) . . ?
O11 K2 O12 60.59(10) . . ?
O11 K2 O13 119.95(10) . . ?
O11 K2 O14 177.81(8) . . ?
O11 K2 O15 120.02(10) . . ?
O11 K2 C137 75.17(10) . . ?
O11 K2 C142 98.19(10) . . ?
O12 K2 O14 118.79(9) . . ?
O12 K2 O15 178.42(8) . . ?
O12 K2 C137 100.48(10) . . ?
O12 K2 C142 113.94(9) . . ?
O13 K2 O12 60.24(9) . . ?
O13 K2 O14 59.88(8) . . ?
O13 K2 O15 119.41(8) . . ?
O13 K2 C137 106.41(9) . . ?
O13 K2 C142 96.27(12) . . ?
O14 K2 C137 107.01(10) . . ?
O14 K2 C142 83.99(10) . . ?
O15 K2 O14 60.54(8) . . ?
O15 K2 C137 81.10(10) . . ?
O15 K2 C142 67.55(9) . . ?
O16 K2 O11 61.05(11) . . ?
O16 K2 O12 119.79(10) . . ?
O16 K2 O13 175.78(9) . . ?
O16 K2 O14 118.95(10) . . ?
O16 K2 O15 60.42(10) . . ?
O16 K2 C137 77.80(10) . . ?
O16 K2 C142 87.53(12) . . ?
C137 K2 C142 23.07(11) . . ?
N1 Si1 C24 114.20(11) . . ?
N1 Si1 C27 106.47(10) . . ?
N1 Si1 C30 113.91(10) . . ?
C24 Si1 C27 108.45(11) . . ?
C24 Si1 C30 103.77(13) . . ?
C27 Si1 C30 109.97(12) . . ?
N2 Si2 C33 115.10(12) . . ?
N2 Si2 C36 108.00(11) . . ?
N2 Si2 C39 109.83(10) . . ?
C33 Si2 C39 106.23(13) . . ?
C36 Si2 C33 106.15(14) . . ?
C36 Si2 C39 111.53(13) . . ?
N3 Si3 C89 113.37(12) . . ?
N3 Si3 C92 107.53(12) . . ?
N3 Si3 C95 112.24(11) . . ?
C89 Si3 C92 107.00(14) . . ?
C89 Si3 C95 104.76(13) . . ?
C92 Si3 C95 111.89(14) . . ?
N4 Si4 C98 112.32(11) . . ?
N4 Si4 C101 107.04(11) . . ?
N4 Si4 C104 112.98(10) . . ?
C98 Si4 C104 105.84(13) . . ?
C101 Si4 C98 108.63(14) . . ?
C101 Si4 C104 109.97(14) . . ?
O9 Al1 H 156.9(10) . . ?
N3 Al1 H 97.3(10) . . ?
N3 Al1 O9 74.64(7) . . ?
N3 Al1 N4 142.75(9) . . ?
N3 Al1 C107 100.41(10) . . ?
N4 Al1 H 102.2(10) . . ?
N4 Al1 O9 75.06(7) . . ?
N4 Al1 C107 103.22(9) . . ?
C107 Al1 H 108.0(10) . . ?
C107 Al1 O9 94.78(8) . . ?
O1 Al2 HA 152.7(9) . . ?
N1 Al2 HA 100.1(9) . . ?
N1 Al2 O1 74.54(7) . . ?
N1 Al2 C42 102.74(9) . . ?
N2 Al2 HA 98.0(9) . . ?
N2 Al2 O1 74.36(7) . . ?
N2 Al2 N1 142.54(8) . . ?
N2 Al2 C42 100.46(9) . . ?
C42 Al2 HA 111.9(9) . . ?
C42 Al2 O1 95.35(8) . . ?
C1 O1 Al2 107.68(12) . . ?
C1 O1 C13 115.93(16) . . ?
C13 O1 Al2 106.03(12) . . ?
C48 O2 C44 115.7(2) . . ?
C54 O3 K1 115.79(19) . . ?
C54 O3 C65 111.5(2) . . ?
C65 O3 K1 115.92(17) . . ?
C55 O4 K1 113.44(19) . . ?
C56 O4 K1 115.0(2) . . ?
C56 O4 C55 113.1(3) . . ?
C57 O5 K1 114.8(2) . . ?
C58 O5 K1 115.7(2) . . ?
C58 O5 C57 114.2(3) . . ?
C59 O6 K1 115.72(19) . . ?
C60 O6 K1 112.3(2) . . ?
C60 O6 C59 114.1(3) . . ?
C61 O7 K1 112.8(2) . . ?
C62 O7 K1 114.88(19) . . ?
C62 O7 C61 112.4(3) . . ?
C63 O8 K1 115.2(2) . . ?
C64 O8 K1 115.77(19) . . ?
C64 O8 C63 113.6(3) . . ?
C66 O9 Al1 107.86(13) . . ?
C66 O9 C78 116.77(17) . . ?
C78 O9 Al1 108.97(12) . . ?
C113 O10 C109 117.9(2) . . ?
C119 O11 K2 115.3(3) . . ?
C130 O11 K2 114.0(3) . . ?
C130 O11 C119 111.6(4) . . ?
C120 O12 K2 114.2(3) . . ?
C120 O12 C121 112.4(4) . . ?
C121 O12 K2 115.7(2) . . ?
C122 O13 K2 115.5(2) . . ?
C123 O13 K2 116.4(2) . . ?
C123 O13 C122 112.3(3) . . ?
C124 O14 K2 115.2(2) . . ?
C124 O14 C125 111.3(3) . . ?
C125 O14 K2 112.5(2) . . ?
C126 O15 K2 114.5(2) . . ?
C127 O15 K2 114.8(3) . . ?
C127 O15 C126 112.5(3) . . ?
C128 O16 K2 116.1(3) . . ?
C128 O16 C129 112.8(4) . . ?
C129 O16 K2 115.6(3) . . ?
Si1 N1 Al2 125.31(10) . . ?
C2 N1 Si1 123.22(15) . . ?
C2 N1 Al2 110.87(14) . . ?
Si2 N2 Al2 129.70(10) . . ?
C12 N2 Si2 120.84(16) . . ?
C12 N2 Al2 109.36(14) . . ?
Si3 N3 Al1 128.09(11) . . ?
C67 N3 Si3 122.53(16) . . ?
C67 N3 Al1 109.37(15) . . ?
Si4 N4 Al1 126.46(10) . . ?
C77 N4 Si4 122.22(15) . . ?
C77 N4 Al1 110.68(14) . . ?
O1 C1 C2 111.76(18) . . ?
C6 C1 O1 121.76(19) . . ?
C6 C1 C2 126.5(2) . . ?
N1 C2 C1 116.33(19) . . ?
C3 C2 N1 129.3(2) . . ?
C3 C2 C1 114.38(19) . . ?
C2 C3 H3 118.8 . . ?
C2 C3 C4 122.3(2) . . ?
C4 C3 H3 118.8 . . ?
C3 C4 C14 118.2(2) . . ?
C5 C4 C3 119.2(2) . . ?
C5 C4 C14 122.6(2) . . ?
C4 C5 H5 119.4 . . ?
C4 C5 C6 121.2(2) . . ?
C6 C5 H5 119.4 . . ?
C1 C6 C5 116.2(2) . . ?
C1 C6 C7 119.16(19) . . ?
C5 C6 C7 124.64(19) . . ?
C6 C7 C19 109.5(2) . . ?
C8 C7 C6 108.70(17) . . ?
C8 C7 C18 111.6(2) . . ?
C8 C7 C19 107.7(2) . . ?
C18 C7 C6 110.8(2) . . ?
C18 C7 C19 108.5(2) . . ?
C9 C8 C7 124.77(19) . . ?
C13 C8 C7 119.1(2) . . ?
C13 C8 C9 116.0(2) . . ?
C8 C9 H9 119.5 . . ?
C10 C9 C8 121.1(2) . . ?
C10 C9 H9 119.5 . . ?
C9 C10 C11 119.5(2) . . ?
C9 C10 C20 122.3(2) . . ?
C11 C10 C20 118.1(2) . . ?
C10 C11 H11 119.0 . . ?
C12 C11 C10 122.0(2) . . ?
C12 C11 H11 119.0 . . ?
C11 C12 N2 129.1(2) . . ?
C11 C12 C13 114.7(2) . . ?
C13 C12 N2 116.0(2) . . ?
O1 C13 C12 111.63(18) . . ?
C8 C13 O1 121.68(19) . . ?
C8 C13 C12 126.7(2) . . ?
C15 C14 C4 110.2(2) . . ?
C16 C14 C4 112.5(2) . . ?
C16 C14 C15 107.8(3) . . ?
C16 C14 C17 107.5(3) . . ?
C17 C14 C4 108.5(2) . . ?
C17 C14 C15 110.2(3) . . ?
C14 C15 H15A 109.5 . . ?
C14 C15 H15B 109.5 . . ?
C14 C15 H15C 109.5 . . ?
H15A C15 H15B 109.5 . . ?
H15A C15 H15C 109.5 . . ?
H15B C15 H15C 109.5 . . ?
C14 C16 H16A 109.5 . . ?
C14 C16 H16B 109.5 . . ?
C14 C16 H16C 109.5 . . ?
H16A C16 H16B 109.5 . . ?
H16A C16 H16C 109.5 . . ?
H16B C16 H16C 109.5 . . ?
C14 C17 H17A 109.5 . . ?
C14 C17 H17B 109.5 . . ?
C14 C17 H17C 109.5 . . ?
H17A C17 H17B 109.5 . . ?
H17A C17 H17C 109.5 . . ?
H17B C17 H17C 109.5 . . ?
C7 C18 H18A 109.5 . . ?
C7 C18 H18B 109.5 . . ?
C7 C18 H18C 109.5 . . ?
H18A C18 H18B 109.5 . . ?
H18A C18 H18C 109.5 . . ?
H18B C18 H18C 109.5 . . ?
C7 C19 H19A 109.5 . . ?
C7 C19 H19B 109.5 . . ?
C7 C19 H19C 109.5 . . ?
H19A C19 H19B 109.5 . . ?
H19A C19 H19C 109.5 . . ?
H19B C19 H19C 109.5 . . ?
C10 C20 C23 108.4(2) . . ?
C21 C20 C10 112.2(2) . . ?
C21 C20 C23 107.7(3) . . ?
C22 C20 C10 110.5(2) . . ?
C22 C20 C21 109.3(3) . . ?
C22 C20 C23 108.8(2) . . ?
C20 C21 H21A 109.5 . . ?
C20 C21 H21B 109.5 . . ?
C20 C21 H21C 109.5 . . ?
H21A C21 H21B 109.5 . . ?
H21A C21 H21C 109.5 . . ?
H21B C21 H21C 109.5 . . ?
C20 C22 H22A 109.5 . . ?
C20 C22 H22B 109.5 . . ?
C20 C22 H22C 109.5 . . ?
H22A C22 H22B 109.5 . . ?
H22A C22 H22C 109.5 . . ?
H22B C22 H22C 109.5 . . ?
C20 C23 H23A 109.5 . . ?
C20 C23 H23B 109.5 . . ?
C20 C23 H23C 109.5 . . ?
H23A C23 H23B 109.5 . . ?
H23A C23 H23C 109.5 . . ?
H23B C23 H23C 109.5 . . ?
Si1 C24 H24 106.9 . . ?
C25 C24 Si1 113.28(18) . . ?
C25 C24 H24 106.9 . . ?
C26 C24 Si1 113.18(19) . . ?
C26 C24 H24 106.9 . . ?
C26 C24 C25 109.3(3) . . ?
C24 C25 H25A 109.5 . . ?
C24 C25 H25B 109.5 . . ?
C24 C25 H25C 109.5 . . ?
H25A C25 H25B 109.5 . . ?
H25A C25 H25C 109.5 . . ?
H25B C25 H25C 109.5 . . ?
C24 C26 H26A 109.5 . . ?
C24 C26 H26B 109.5 . . ?
C24 C26 H26C 109.5 . . ?
H26A C26 H26B 109.5 . . ?
H26A C26 H26C 109.5 . . ?
H26B C26 H26C 109.5 . . ?
Si1 C27 H27 106.5 . . ?
C28 C27 Si1 115.63(19) . . ?
C28 C27 H27 106.5 . . ?
C28 C27 C29 109.3(2) . . ?
C29 C27 Si1 111.78(18) . . ?
C29 C27 H27 106.5 . . ?
C27 C28 H28A 109.5 . . ?
C27 C28 H28B 109.5 . . ?
C27 C28 H28C 109.5 . . ?
H28A C28 H28B 109.5 . . ?
H28A C28 H28C 109.5 . . ?
H28B C28 H28C 109.5 . . ?
C27 C29 H29A 109.5 . . ?
C27 C29 H29B 109.5 . . ?
C27 C29 H29C 109.5 . . ?
H29A C29 H29B 109.5 . . ?
H29A C29 H29C 109.5 . . ?
H29B C29 H29C 109.5 . . ?
Si1 C30 H30 105.8 . . ?
C31 C30 Si1 116.4(2) . . ?
C31 C30 H30 105.8 . . ?
C32 C30 Si1 112.59(19) . . ?
C32 C30 H30 105.8 . . ?
C32 C30 C31 109.6(3) . . ?
C30 C31 H31A 109.5 . . ?
C30 C31 H31B 109.5 . . ?
C30 C31 H31C 109.5 . . ?
H31A C31 H31B 109.5 . . ?
H31A C31 H31C 109.5 . . ?
H31B C31 H31C 109.5 . . ?
C30 C32 H32A 109.5 . . ?
C30 C32 H32B 109.5 . . ?
C30 C32 H32C 109.5 . . ?
H32A C32 H32B 109.5 . . ?
H32A C32 H32C 109.5 . . ?
H32B C32 H32C 109.5 . . ?
Si2 C33 H33 106.7 . . ?
C34 C33 Si2 111.3(2) . . ?
C34 C33 H33 106.7 . . ?
C35 C33 Si2 115.44(19) . . ?
C35 C33 H33 106.7 . . ?
C35 C33 C34 109.6(3) . . ?
C33 C34 H34A 109.5 . . ?
C33 C34 H34B 109.5 . . ?
C33 C34 H34C 109.5 . . ?
H34A C34 H34B 109.5 . . ?
H34A C34 H34C 109.5 . . ?
H34B C34 H34C 109.5 . . ?
C33 C35 H35A 109.5 . . ?
C33 C35 H35B 109.5 . . ?
C33 C35 H35C 109.5 . . ?
H35A C35 H35B 109.5 . . ?
H35A C35 H35C 109.5 . . ?
H35B C35 H35C 109.5 . . ?
Si2 C36 H36 105.7 . . ?
C37 C36 Si2 113.4(2) . . ?
C37 C36 H36 105.7 . . ?
C37 C36 C38 109.8(3) . . ?
C38 C36 Si2 115.6(2) . . ?
C38 C36 H36 105.7 . . ?
C36 C37 H37A 109.5 . . ?
C36 C37 H37B 109.5 . . ?
C36 C37 H37C 109.5 . . ?
H37A C37 H37B 109.5 . . ?
H37A C37 H37C 109.5 . . ?
H37B C37 H37C 109.5 . . ?
C36 C38 H38A 109.5 . . ?
C36 C38 H38B 109.5 . . ?
C36 C38 H38C 109.5 . . ?
H38A C38 H38B 109.5 . . ?
H38A C38 H38C 109.5 . . ?
H38B C38 H38C 109.5 . . ?
Si2 C39 H39 105.8 . . ?
C40 C39 Si2 113.8(2) . . ?
C40 C39 H39 105.8 . . ?
C41 C39 Si2 114.13(19) . . ?
C41 C39 H39 105.8 . . ?
C41 C39 C40 110.8(3) . . ?
C39 C40 H40A 109.5 . . ?
C39 C40 H40B 109.5 . . ?
C39 C40 H40C 109.5 . . ?
H40A C40 H40B 109.5 . . ?
H40A C40 H40C 109.5 . . ?
H40B C40 H40C 109.5 . . ?
C39 C41 H41A 109.5 . . ?
C39 C41 H41B 109.5 . . ?
C39 C41 H41C 109.5 . . ?
H41A C41 H41B 109.5 . . ?
H41A C41 H41C 109.5 . . ?
H41B C41 H41C 109.5 . . ?
C43 C42 Al2 124.07(18) . . ?
C47 C42 Al2 120.49(18) . . ?
C47 C42 C43 115.3(2) . . ?
C42 C43 H43 119.1 . . ?
C44 C43 C42 121.7(2) . . ?
C44 C43 H43 119.1 . . ?
C43 C44 O2 120.4(3) . . ?
C45 C44 O2 117.9(2) . . ?
C45 C44 C43 121.6(3) . . ?
C44 C45 H45 120.9 . . ?
C46 C45 C44 118.1(3) . . ?
C46 C45 H45 120.9 . . ?
C45 C46 H46 119.7 . . ?
C45 C46 C47 120.5(3) . . ?
C47 C46 H46 119.7 . . ?
C42 C47 H47 118.6 . . ?
C46 C47 C42 122.7(3) . . ?
C46 C47 H47 118.6 . . ?
O2 C48 C49 122.1(2) . . ?
C53 C48 O2 117.3(3) . . ?
C53 C48 C49 120.6(3) . . ?
C48 C49 H49 120.3 . . ?
C50 C49 C48 119.5(3) . . ?
C50 C49 H49 120.3 . . ?
C49 C50 H50 120.0 . . ?
C49 C50 C51 120.0(4) . . ?
C51 C50 H50 120.0 . . ?
K1 C51 H51 83.0 . . ?
C50 C51 K1 110.6(3) . . ?
C50 C51 H51 120.1 . . ?
C52 C51 K1 76.8(2) . . ?
C52 C51 C50 119.9(3) . . ?
C52 C51 H51 120.1 . . ?
K1 C52 H52 81.1 . . ?
C51 C52 K1 79.8(2) . . ?
C51 C52 H52 119.6 . . ?
C51 C52 C53 120.9(3) . . ?
C53 C52 K1 109.3(2) . . ?
C53 C52 H52 119.6 . . ?
C48 C53 C52 119.2(3) . . ?
C48 C53 H53 120.4 . . ?
C52 C53 H53 120.4 . . ?
O3 C54 H54A 110.1 . . ?
O3 C54 H54B 110.1 . . ?
O3 C54 C55 108.1(2) . . ?
H54A C54 H54B 108.4 . . ?
C55 C54 H54A 110.1 . . ?
C55 C54 H54B 110.1 . . ?
O4 C55 C54 109.8(3) . . ?
O4 C55 H55A 109.7 . . ?
O4 C55 H55B 109.7 . . ?
C54 C55 H55A 109.7 . . ?
C54 C55 H55B 109.7 . . ?
H55A C55 H55B 108.2 . . ?
O4 C56 H56A 109.8 . . ?
O4 C56 H56B 109.8 . . ?
O4 C56 C57 109.4(3) . . ?
H56A C56 H56B 108.2 . . ?
C57 C56 H56A 109.8 . . ?
C57 C56 H56B 109.8 . . ?
O5 C57 C56 110.6(3) . . ?
O5 C57 H57A 109.5 . . ?
O5 C57 H57B 109.5 . . ?
C56 C57 H57A 109.5 . . ?
C56 C57 H57B 109.5 . . ?
H57A C57 H57B 108.1 . . ?
O5 C58 H58A 109.9 . . ?
O5 C58 H58B 109.9 . . ?
O5 C58 C59 109.0(3) . . ?
H58A C58 H58B 108.3 . . ?
C59 C58 H58A 109.9 . . ?
C59 C58 H58B 109.9 . . ?
O6 C59 C58 110.0(3) . . ?
O6 C59 H59A 109.7 . . ?
O6 C59 H59B 109.7 . . ?
C58 C59 H59A 109.7 . . ?
C58 C59 H59B 109.7 . . ?
H59A C59 H59B 108.2 . . ?
O6 C60 H60A 109.9 . . ?
O6 C60 H60B 109.9 . . ?
O6 C60 C61 108.8(3) . . ?
H60A C60 H60B 108.3 . . ?
C61 C60 H60A 109.9 . . ?
C61 C60 H60B 109.9 . . ?
O7 C61 C60 109.0(3) . . ?
O7 C61 H61A 109.9 . . ?
O7 C61 H61B 109.9 . . ?
C60 C61 H61A 109.9 . . ?
C60 C61 H61B 109.9 . . ?
H61A C61 H61B 108.3 . . ?
O7 C62 H62A 110.0 . . ?
O7 C62 H62B 110.0 . . ?
O7 C62 C63 108.5(3) . . ?
H62A C62 H62B 108.4 . . ?
C63 C62 H62A 110.0 . . ?
C63 C62 H62B 110.0 . . ?
O8 C63 C62 109.2(3) . . ?
O8 C63 H63A 109.8 . . ?
O8 C63 H63B 109.8 . . ?
C62 C63 H63A 109.8 . . ?
C62 C63 H63B 109.8 . . ?
H63A C63 H63B 108.3 . . ?
O8 C64 H64A 110.0 . . ?
O8 C64 H64B 110.0 . . ?
O8 C64 C65 108.5(3) . . ?
H64A C64 H64B 108.4 . . ?
C65 C64 H64A 110.0 . . ?
C65 C64 H64B 110.0 . . ?
O3 C65 C64 109.7(2) . . ?
O3 C65 H65A 109.7 . . ?
O3 C65 H65B 109.7 . . ?
C64 C65 H65A 109.7 . . ?
C64 C65 H65B 109.7 . . ?
H65A C65 H65B 108.2 . . ?
O9 C66 C67 111.30(19) . . ?
C71 C66 O9 122.0(2) . . ?
C71 C66 C67 126.6(2) . . ?
C66 C67 N3 115.9(2) . . ?
C66 C67 C68 115.0(2) . . ?
C68 C67 N3 128.9(2) . . ?
C67 C68 H68 119.2 . . ?
C67 C68 C69 121.5(2) . . ?
C69 C68 H68 119.2 . . ?
C68 C69 C79 122.1(5) . . ?
C68 C69 C79A 118.6(3) . . ?
C70 C69 C68 119.5(2) . . ?
C70 C69 C79 118.3(5) . . ?
C70 C69 C79A 121.8(3) . . ?
C69 C70 H70 119.4 . . ?
C69 C70 C71 121.2(2) . . ?
C71 C70 H70 119.4 . . ?
C66 C71 C70 115.9(2) . . ?
C66 C71 C72 120.3(2) . . ?
C70 C71 C72 123.8(2) . . ?
C71 C72 C73 109.45(17) . . ?
C71 C72 C83 110.1(2) . . ?
C71 C72 C84 108.8(2) . . ?
C73 C72 C84 109.4(2) . . ?
C83 C72 C73 109.8(2) . . ?
C83 C72 C84 109.4(3) . . ?
C74 C73 C72 123.6(2) . . ?
C78 C73 C72 120.13(19) . . ?
C78 C73 C74 116.3(2) . . ?
C73 C74 H74 119.5 . . ?
C75 C74 C73 121.0(2) . . ?
C75 C74 H74 119.5 . . ?
C74 C75 C76 119.3(2) . . ?
C74 C75 C85 122.8(2) . . ?
C76 C75 C85 117.9(2) . . ?
C75 C76 H76 118.8 . . ?
C77 C76 C75 122.3(2) . . ?
C77 C76 H76 118.8 . . ?
N4 C77 C76 129.1(2) . . ?
N4 C77 C78 116.34(19) . . ?
C76 C77 C78 114.52(19) . . ?
O9 C78 C77 111.43(18) . . ?
C73 C78 O9 122.19(19) . . ?
C73 C78 C77 126.4(2) . . ?
C80 C79 C69 108.9(8) . . ?
C80 C79 C81 110.0(6) . . ?
C81 C79 C69 107.3(8) . . ?
C82 C79 C69 109.8(9) . . ?
C82 C79 C80 110.6(6) . . ?
C82 C79 C81 110.2(6) . . ?
C69 C79A C80A 111.7(4) . . ?
C69 C79A C81A 107.8(4) . . ?
C69 C79A C82A 111.2(4) . . ?
C80A C79A C81A 108.5(4) . . ?
C82A C79A C80A 108.3(4) . . ?
C82A C79A C81A 109.3(4) . . ?
C79 C80 H80A 109.5 . . ?
C79 C80 H80B 109.5 . . ?
C79 C80 H80C 109.5 . . ?
H80A C80 H80B 109.5 . . ?
H80A C80 H80C 109.5 . . ?
H80B C80 H80C 109.5 . . ?
C79A C80A H80D 109.5 . . ?
C79A C80A H80E 109.5 . . ?
C79A C80A H80F 109.5 . . ?
H80D C80A H80E 109.5 . . ?
H80D C80A H80F 109.5 . . ?
H80E C80A H80F 109.5 . . ?
C79 C81 H81A 109.5 . . ?
C79 C81 H81B 109.5 . . ?
C79 C81 H81C 109.5 . . ?
H81A C81 H81B 109.5 . . ?
H81A C81 H81C 109.5 . . ?
H81B C81 H81C 109.5 . . ?
C79A C81A H81D 109.5 . . ?
C79A C81A H81E 109.5 . . ?
C79A C81A H81F 109.5 . . ?
H81D C81A H81E 109.5 . . ?
H81D C81A H81F 109.5 . . ?
H81E C81A H81F 109.5 . . ?
C79 C82 H82A 109.5 . . ?
C79 C82 H82B 109.5 . . ?
C79 C82 H82C 109.5 . . ?
H82A C82 H82B 109.5 . . ?
H82A C82 H82C 109.5 . . ?
H82B C82 H82C 109.5 . . ?
C79A C82A H82D 109.5 . . ?
C79A C82A H82E 109.5 . . ?
C79A C82A H82F 109.5 . . ?
H82D C82A H82E 109.5 . . ?
H82D C82A H82F 109.5 . . ?
H82E C82A H82F 109.5 . . ?
C72 C83 H83A 109.5 . . ?
C72 C83 H83B 109.5 . . ?
C72 C83 H83C 109.5 . . ?
H83A C83 H83B 109.5 . . ?
H83A C83 H83C 109.5 . . ?
H83B C83 H83C 109.5 . . ?
C72 C84 H84A 109.5 . . ?
C72 C84 H84B 109.5 . . ?
C72 C84 H84C 109.5 . . ?
H84A C84 H84B 109.5 . . ?
H84A C84 H84C 109.5 . . ?
H84B C84 H84C 109.5 . . ?
C86 C85 C75 112.7(2) . . ?
C86 C85 C87 107.8(2) . . ?
C86 C85 C88 108.6(2) . . ?
C87 C85 C75 109.9(2) . . ?
C88 C85 C75 108.6(2) . . ?
C88 C85 C87 109.2(3) . . ?
C85 C86 H86A 109.5 . . ?
C85 C86 H86B 109.5 . . ?
C85 C86 H86C 109.5 . . ?
H86A C86 H86B 109.5 . . ?
H86A C86 H86C 109.5 . . ?
H86B C86 H86C 109.5 . . ?
C85 C87 H87A 109.5 . . ?
C85 C87 H87B 109.5 . . ?
C85 C87 H87C 109.5 . . ?
H87A C87 H87B 109.5 . . ?
H87A C87 H87C 109.5 . . ?
H87B C87 H87C 109.5 . . ?
C85 C88 H88A 109.5 . . ?
C85 C88 H88B 109.5 . . ?
C85 C88 H88C 109.5 . . ?
H88A C88 H88B 109.5 . . ?
H88A C88 H88C 109.5 . . ?
H88B C88 H88C 109.5 . . ?
Si3 C89 H89 106.6 . . ?
C90 C89 Si3 113.96(19) . . ?
C90 C89 H89 106.6 . . ?
C91 C89 Si3 111.5(2) . . ?
C91 C89 H89 106.6 . . ?
C91 C89 C90 111.0(3) . . ?
C89 C90 H90A 109.5 . . ?
C89 C90 H90B 109.5 . . ?
C89 C90 H90C 109.5 . . ?
H90A C90 H90B 109.5 . . ?
H90A C90 H90C 109.5 . . ?
H90B C90 H90C 109.5 . . ?
C89 C91 H91A 109.5 . . ?
C89 C91 H91B 109.5 . . ?
C89 C91 H91C 109.5 . . ?
H91A C91 H91B 109.5 . . ?
H91A C91 H91C 109.5 . . ?
H91B C91 H91C 109.5 . . ?
Si3 C92 H92 106.2 . . ?
C93 C92 Si3 115.3(2) . . ?
C93 C92 H92 106.2 . . ?
C94 C92 Si3 112.1(2) . . ?
C94 C92 H92 106.2 . . ?
C94 C92 C93 110.1(3) . . ?
C92 C93 H93A 109.5 . . ?
C92 C93 H93B 109.5 . . ?
C92 C93 H93C 109.5 . . ?
H93A C93 H93B 109.5 . . ?
H93A C93 H93C 109.5 . . ?
H93B C93 H93C 109.5 . . ?
C92 C94 H94A 109.5 . . ?
C92 C94 H94B 109.5 . . ?
C92 C94 H94C 109.5 . . ?
H94A C94 H94B 109.5 . . ?
H94A C94 H94C 109.5 . . ?
H94B C94 H94C 109.5 . . ?
Si3 C95 H95 105.6 . . ?
C96 C95 Si3 112.5(2) . . ?
C96 C95 H95 105.6 . . ?
C97 C95 Si3 116.4(2) . . ?
C97 C95 H95 105.6 . . ?
C97 C95 C96 110.2(3) . . ?
C95 C96 H96A 109.5 . . ?
C95 C96 H96B 109.5 . . ?
C95 C96 H96C 109.5 . . ?
H96A C96 H96B 109.5 . . ?
H96A C96 H96C 109.5 . . ?
H96B C96 H96C 109.5 . . ?
C95 C97 H97A 109.5 . . ?
C95 C97 H97B 109.5 . . ?
C95 C97 H97C 109.5 . . ?
H97A C97 H97B 109.5 . . ?
H97A C97 H97C 109.5 . . ?
H97B C97 H97C 109.5 . . ?
Si4 C98 H98 105.5 . . ?
C99 C98 Si4 117.1(2) . . ?
C99 C98 H98 105.5 . . ?
C99 C98 C100 110.0(3) . . ?
C100 C98 Si4 112.4(2) . . ?
C100 C98 H98 105.5 . . ?
C98 C99 H99A 109.5 . . ?
C98 C99 H99B 109.5 . . ?
C98 C99 H99C 109.5 . . ?
H99A C99 H99B 109.5 . . ?
H99A C99 H99C 109.5 . . ?
H99B C99 H99C 109.5 . . ?
C98 C100 H10A 109.5 . . ?
C98 C100 H10B 109.5 . . ?
C98 C100 H10C 109.5 . . ?
H10A C100 H10B 109.5 . . ?
H10A C100 H10C 109.5 . . ?
H10B C100 H10C 109.5 . . ?
Si4 C101 H101 106.4 . . ?
C102 C101 Si4 116.3(2) . . ?
C102 C101 H101 106.4 . . ?
C102 C101 C103 109.9(3) . . ?
C103 C101 Si4 110.9(2) . . ?
C103 C101 H101 106.4 . . ?
C101 C102 H10D 109.5 . . ?
C101 C102 H10E 109.5 . . ?
C101 C102 H10F 109.5 . . ?
H10D C102 H10E 109.5 . . ?
H10D C102 H10F 109.5 . . ?
H10E C102 H10F 109.5 . . ?
C101 C103 H10G 109.5 . . ?
C101 C103 H10H 109.5 . . ?
C101 C103 H10I 109.5 . . ?
H10G C103 H10H 109.5 . . ?
H10G C103 H10I 109.5 . . ?
H10H C103 H10I 109.5 . . ?
Si4 C104 H104 105.5 . . ?
C105 C104 Si4 113.2(2) . . ?
C105 C104 H104 105.5 . . ?
C105 C104 C106 110.3(3) . . ?
C106 C104 Si4 115.8(2) . . ?
C106 C104 H104 105.5 . . ?
C104 C105 H10J 109.5 . . ?
C104 C105 H10K 109.5 . . ?
C104 C105 H10L 109.5 . . ?
H10J C105 H10K 109.5 . . ?
H10J C105 H10L 109.5 . . ?
H10K C105 H10L 109.5 . . ?
C104 C106 H10M 109.5 . . ?
C104 C106 H10N 109.5 . . ?
C104 C106 H10O 109.5 . . ?
H10M C106 H10N 109.5 . . ?
H10M C106 H10O 109.5 . . ?
H10N C106 H10O 109.5 . . ?
C108 C107 Al1 123.90(18) . . ?
C112 C107 Al1 120.8(2) . . ?
C112 C107 C108 115.3(2) . . ?
C107 C108 H108 119.2 . . ?
C109 C108 C107 121.6(2) . . ?
C109 C108 H108 119.2 . . ?
C108 C109 O10 119.8(3) . . ?
C110 C109 O10 118.6(2) . . ?
C110 C109 C108 121.4(3) . . ?
C109 C110 H110 120.8 . . ?
C109 C110 C111 118.4(3) . . ?
C111 C110 H110 120.8 . . ?
C110 C111 H111 119.9 . . ?
C110 C111 C112 120.2(3) . . ?
C112 C111 H111 119.9 . . ?
C107 C112 H112 118.5 . . ?
C111 C112 C107 123.1(3) . . ?
C111 C112 H112 118.5 . . ?
O10 C113 C118 124.2(3) . . ?
C114 C113 O10 115.9(3) . . ?
C114 C113 C118 119.9(3) . . ?
C113 C114 H114 119.9 . . ?
C115 C114 C113 120.3(3) . . ?
C115 C114 H114 119.9 . . ?
K1 C115 H115 99.4 . . ?
C114 C115 K1 103.5(3) . . ?
C114 C115 H115 119.7 . . ?
C114 C115 C116 120.5(3) . . ?
C116 C115 K1 66.7(2) . . ?
C116 C115 H115 119.7 . . ?
K1 C116 H116 87.5 . . ?
C115 C116 K1 89.7(2) . . ?
C115 C116 H116 120.3 . . ?
C117 C116 K1 92.8(2) . . ?
C117 C116 C115 119.4(3) . . ?
C117 C116 H116 120.3 . . ?
K1 C117 H117 102.0 . . ?
C116 C117 K1 64.23(18) . . ?
C116 C117 H117 119.8 . . ?
C116 C117 C118 120.4(3) . . ?
C118 C117 K1 103.16(19) . . ?
C118 C117 H117 119.8 . . ?
C113 C118 C117 119.6(3) . . ?
C113 C118 H118 120.2 . . ?
C117 C118 H118 120.2 . . ?
O11 C119 H11A 109.6 . . ?
O11 C119 H11B 109.6 . . ?
O11 C119 C120 110.3(3) . . ?
H11A C119 H11B 108.1 . . ?
C120 C119 H11A 109.6 . . ?
C120 C119 H11B 109.6 . . ?
O12 C120 C119 109.4(4) . . ?
O12 C120 H12A 109.8 . . ?
O12 C120 H12B 109.8 . . ?
C119 C120 H12A 109.8 . . ?
C119 C120 H12B 109.8 . . ?
H12A C120 H12B 108.2 . . ?
O12 C121 H12C 109.8 . . ?
O12 C121 H12D 109.8 . . ?
O12 C121 C122 109.4(3) . . ?
H12C C121 H12D 108.2 . . ?
C122 C121 H12C 109.8 . . ?
C122 C121 H12D 109.8 . . ?
O13 C122 C121 110.0(3) . . ?
O13 C122 H12E 109.7 . . ?
O13 C122 H12F 109.7 . . ?
C121 C122 H12E 109.7 . . ?
C121 C122 H12F 109.7 . . ?
H12E C122 H12F 108.2 . . ?
O13 C123 H12G 109.8 . . ?
O13 C123 H12H 109.8 . . ?
O13 C123 C124 109.6(3) . . ?
H12G C123 H12H 108.2 . . ?
C124 C123 H12G 109.8 . . ?
C124 C123 H12H 109.8 . . ?
O14 C124 C123 108.7(3) . . ?
O14 C124 H12I 109.9 . . ?
O14 C124 H12J 109.9 . . ?
C123 C124 H12I 109.9 . . ?
C123 C124 H12J 109.9 . . ?
H12I C124 H12J 108.3 . . ?
O14 C125 H12K 109.9 . . ?
O14 C125 H12L 109.9 . . ?
O14 C125 C126 108.8(3) . . ?
H12K C125 H12L 108.3 . . ?
C126 C125 H12K 109.9 . . ?
C126 C125 H12L 109.9 . . ?
O15 C126 C125 108.8(3) . . ?
O15 C126 H12M 109.9 . . ?
O15 C126 H12N 109.9 . . ?
C125 C126 H12M 109.9 . . ?
C125 C126 H12N 109.9 . . ?
H12M C126 H12N 108.3 . . ?
O15 C127 H12O 109.7 . . ?
O15 C127 H12P 109.7 . . ?
O15 C127 C128 110.0(4) . . ?
H12O C127 H12P 108.2 . . ?
C128 C127 H12O 109.7 . . ?
C128 C127 H12P 109.7 . . ?
O16 C128 C127 109.2(3) . . ?
O16 C128 H12Q 109.8 . . ?
O16 C128 H12R 109.8 . . ?
C127 C128 H12Q 109.8 . . ?
C127 C128 H12R 109.8 . . ?
H12Q C128 H12R 108.3 . . ?
O16 C129 H12S 109.8 . . ?
O16 C129 H12T 109.8 . . ?
O16 C129 C130 109.3(4) . . ?
H12S C129 H12T 108.3 . . ?
C130 C129 H12S 109.8 . . ?
C130 C129 H12T 109.8 . . ?
O11 C130 C129 109.3(4) . . ?
O11 C130 H13A 109.8 . . ?
O11 C130 H13B 109.8 . . ?
C129 C130 H13A 109.8 . . ?
C129 C130 H13B 109.8 . . ?
H13A C130 H13B 108.3 . . ?
C131 C136 H136 120.0 . . ?
C131 C136 C135 120.0 . . ?
C135 C136 H136 120.0 . . ?
C136 C131 H131 120.0 . . ?
C132 C131 C136 120.0 . . ?
C132 C131 H131 120.0 . . ?
C131 C132 H132 120.0 . . ?
C131 C132 C133 120.0 . . ?
C133 C132 H132 120.0 . . ?
C132 C133 H133 120.0 . . ?
C134 C133 C132 120.0 . . ?
C134 C133 H133 120.0 . . ?
C133 C134 H134 120.0 . . ?
C135 C134 C133 120.0 . . ?
C135 C134 H134 120.0 . . ?
C136 C135 H135 120.0 . . ?
C134 C135 C136 120.0 . . ?
C134 C135 H135 120.0 . . ?
K2 C137 H137 103.3 . . ?
C138 C137 K2 87.2(3) . . ?
C138 C137 H137 120.4 . . ?
C142 C137 K2 79.4(3) . . ?
C142 C137 H137 120.4 . . ?
C142 C137 C138 119.3(4) . . ?
C137 C138 H138 119.4 . . ?
C139 C138 C137 121.2(4) . . ?
C139 C138 H138 119.4 . . ?
C138 C139 H139 120.1 . . ?
C138 C139 C140 119.7(4) . . ?
C140 C139 H139 120.1 . . ?
C139 C140 H140 120.5 . . ?
C139 C140 C141 119.1(4) . . ?
C141 C140 H140 120.5 . . ?
C140 C141 H141 119.8 . . ?
C142 C141 C140 120.4(4) . . ?
C142 C141 H141 119.8 . . ?
K2 C142 H142 105.4 . . ?
C137 C142 K2 77.5(3) . . ?
C137 C142 H142 119.8 . . ?
C141 C142 K2 87.3(3) . . ?
C141 C142 C137 120.3(4) . . ?
C141 C142 H142 119.8 . . ?
C145 C146 H146 120.0 . . ?
C145 C146 C147 120.0 . . ?
C147 C146 H146 120.0 . . ?
C146 C145 H145 120.0 . . ?
C144 C145 C146 120.0 . . ?
C144 C145 H145 120.0 . . ?
C145 C144 H144 120.0 . . ?
C143 C144 C145 120.0 . . ?
C143 C144 H144 120.0 . . ?
C144 C143 H143 120.0 . . ?
C144 C143 C148 120.0 . . ?
C148 C143 H143 120.0 . . ?
C143 C148 H148 120.0 . . ?
C143 C148 C147 120.0 . . ?
C147 C148 H148 120.0 . . ?
C146 C147 H147 120.0 . . ?
C148 C147 C146 120.0 . . ?
C148 C147 H147 120.0 . . ?
C153 C154 H154 120.0 . . ?
C153 C154 C149 120.0 . . ?
C149 C154 H154 120.0 . . ?
C154 C153 H153 120.0 . . ?
C154 C153 C152 120.0 . . ?
C152 C153 H153 120.0 . . ?
C153 C152 H152 120.0 . . ?
C151 C152 C153 120.0 . . ?
C151 C152 H152 120.0 . . ?
C152 C151 H151 120.0 . . ?
C152 C151 C150 120.0 . . ?
C150 C151 H151 120.0 . . ?
C151 C150 H150 120.0 . . ?
C149 C150 C151 120.0 . . ?
C149 C150 H150 120.0 . . ?
C154 C149 H149 120.0 . . ?
C150 C149 C154 120.0 . . ?
C150 C149 H149 120.0 . . ?
C156 C155 H155 119.7 . . ?
C157 C155 H155 119.7 2_656 . ?
C157 C155 C156 120.7(4) 2_656 . ?
C155 C156 H156 120.2 . . ?
C157 C156 C155 119.7(4) . . ?
C157 C156 H156 120.2 . . ?
C155 C157 C156 119.6(5) 2_656 . ?
C155 C157 H157 120.2 2_656 . ?
C156 C157 H157 120.2 . . ?
C162 C161 H161 120.0 . . ?
C162 C161 C160 120.0 . . ?
C160 C161 H161 120.0 . . ?
C161 C162 H162 120.0 . . ?
C161 C162 C163 120.0 . . ?
C163 C162 H162 120.0 . . ?
C162 C163 H163 120.0 . . ?
C158 C163 C162 120.0 . . ?
C158 C163 H163 120.0 . . ?
C163 C158 H158 120.0 . . ?
C163 C158 C159 120.0 . . ?
C159 C158 H158 120.0 . . ?
C158 C159 H159 120.0 . . ?
C160 C159 C158 120.0 . . ?
C160 C159 H159 120.0 . . ?
C161 C160 H160 120.0 . . ?
C159 C160 C161 120.0 . . ?
C159 C160 H160 120.0 . . ?
C165 C166 H166 120.0 . . ?
C165 C166 C167 120.0 . . ?
C167 C166 H166 120.0 . . ?
C166 C165 H165 120.0 . . ?
C166 C165 C164 120.0 . . ?
C164 C165 H165 120.0 . . ?
C165 C164 H164 120.0 . . ?
C169 C164 C165 120.0 . . ?
C169 C164 H164 120.0 . . ?
C164 C169 H169 120.0 . . ?
C168 C169 C164 120.0 . . ?
C168 C169 H169 120.0 . . ?
C169 C168 H168 120.0 . . ?
C169 C168 C167 120.0 . . ?
C167 C168 H168 120.0 . . ?
C166 C167 H167 120.0 . . ?
C168 C167 C166 120.0 . . ?
C168 C167 H167 120.0 . . ?
C175 C170 H170 120.0 . . ?
C175 C170 C171 120.0 . . ?
C171 C170 H170 120.0 . . ?
C170 C175 H175 120.0 . . ?
C174 C175 C170 120.0 . . ?
C174 C175 H175 120.0 . . ?
C175 C174 H174 120.0 . . ?
C175 C174 C173 120.0 . . ?
C173 C174 H174 120.0 . . ?
C174 C173 H173 120.0 . . ?
C172 C173 C174 120.0 . . ?
C172 C173 H173 120.0 . . ?
C173 C172 H172 120.0 . . ?
C171 C172 C173 120.0 . . ?
C171 C172 H172 120.0 . . ?
C170 C171 H171 120.0 . . ?
C172 C171 C170 120.0 . . ?
C172 C171 H171 120.0 . . ?
C181 C176 H176 120.0 . . ?
C181 C176 C177 120.0 . . ?
C177 C176 H176 120.0 . . ?
C176 C181 H181 120.0 . . ?
C180 C181 C176 120.0 . . ?
C180 C181 H181 120.0 . . ?
C181 C180 H180 120.0 . . ?
C181 C180 C179 120.0 . . ?
C179 C180 H180 120.0 . . ?
C180 C179 H179 120.0 . . ?
C178 C179 C180 120.0 . . ?
C178 C179 H179 120.0 . . ?
C179 C178 H178 120.0 . . ?
C179 C178 C177 120.0 . . ?
C177 C178 H178 120.0 . . ?
C176 C177 H177 120.0 . . ?
C178 C177 C176 120.0 . . ?
C178 C177 H177 120.0 . . ?
C185 C186 H186 120.0 . . ?
C185 C186 C187 120.0 . . ?
C187 C186 H186 120.0 . . ?
C186 C185 H185 120.0 . . ?
C186 C185 C184 120.0 . . ?
C184 C185 H185 120.0 . . ?
C185 C184 H184 120.0 . . ?
C183 C184 C185 120.0 . . ?
C183 C184 H184 120.0 . . ?
C184 C183 H183 120.0 . . ?
C184 C183 C182 120.0 . . ?
C182 C183 H183 120.0 . . ?
C183 C182 H182 120.0 . . ?
C187 C182 C183 120.0 . . ?
C187 C182 H182 120.0 . . ?
C186 C187 H187 120.0 . . ?
C182 C187 C186 120.0 . . ?
C182 C187 H187 120.0 . . ?

loop_
_geom_bond_atom_site_label_1
_geom_bond_atom_site_label_2
_geom_bond_distance
_geom_bond_site_symmetry_2
_geom_bond_publ_flag
K1 O3 2.7861(19) . ?
K1 O4 2.802(2) . ?
K1 O5 2.814(2) . ?
K1 O6 2.763(2) . ?
K1 O7 2.770(2) . ?
K1 O8 2.791(2) . ?
K1 C51 3.367(4) . ?
K1 C52 3.330(4) . ?
K1 C115 3.458(5) . ?
K1 C116 3.176(3) . ?
K1 C117 3.523(3) . ?
K2 O11 2.778(2) . ?
K2 O12 2.796(3) . ?
K2 O13 2.783(3) . ?
K2 O14 2.801(2) . ?
K2 O15 2.797(3) . ?
K2 O16 2.760(3) . ?
K2 C137 3.393(4) . ?
K2 C142 3.416(5) . ?
Si1 N1 1.742(2) . ?
Si1 C24 1.901(2) . ?
Si1 C27 1.904(2) . ?
Si1 C30 1.923(3) . ?
Si2 N2 1.734(2) . ?
Si2 C33 1.910(3) . ?
Si2 C36 1.897(3) . ?
Si2 C39 1.915(3) . ?
Si3 N3 1.738(2) . ?
Si3 C89 1.900(3) . ?
Si3 C92 1.909(3) . ?
Si3 C95 1.911(3) . ?
Si4 N4 1.7436(19) . ?
Si4 C98 1.900(3) . ?
Si4 C101 1.894(3) . ?
Si4 C104 1.924(3) . ?
Al1 H 1.47(3) . ?
Al1 O9 2.1396(16) . ?
Al1 N3 1.995(2) . ?
Al1 N4 2.010(2) . ?
Al1 C107 2.023(3) . ?
Al2 HA 1.53(2) . ?
Al2 O1 2.1830(16) . ?
Al2 N1 2.007(2) . ?
Al2 N2 1.989(2) . ?
Al2 C42 2.021(2) . ?
O1 C1 1.388(3) . ?
O1 C13 1.393(3) . ?
O2 C44 1.407(3) . ?
O2 C48 1.379(3) . ?
O3 C54 1.410(4) . ?
O3 C65 1.434(4) . ?
O4 C55 1.437(4) . ?
O4 C56 1.405(4) . ?
O5 C57 1.430(5) . ?
O5 C58 1.401(4) . ?
O6 C59 1.445(5) . ?
O6 C60 1.407(5) . ?
O7 C61 1.443(5) . ?
O7 C62 1.412(5) . ?
O8 C63 1.440(4) . ?
O8 C64 1.411(4) . ?
O9 C66 1.387(3) . ?
O9 C78 1.388(3) . ?
O10 C109 1.404(3) . ?
O10 C113 1.381(3) . ?
O11 C119 1.419(6) . ?
O11 C130 1.400(7) . ?
O12 C120 1.398(5) . ?
O12 C121 1.412(6) . ?
O13 C122 1.422(5) . ?
O13 C123 1.404(5) . ?
O14 C124 1.408(5) . ?
O14 C125 1.412(5) . ?
O15 C126 1.413(5) . ?
O15 C127 1.400(5) . ?
O16 C128 1.416(6) . ?
O16 C129 1.419(6) . ?
N1 C2 1.400(3) . ?
N2 C12 1.403(3) . ?
N3 C67 1.404(3) . ?
N4 C77 1.396(3) . ?
C1 C2 1.405(3) . ?
C1 C6 1.378(3) . ?
C2 C3 1.396(3) . ?
C3 H3 0.9500 . ?
C3 C4 1.406(3) . ?
C4 C5 1.392(3) . ?
C4 C14 1.538(3) . ?
C5 H5 0.9500 . ?
C5 C6 1.401(3) . ?
C6 C7 1.535(3) . ?
C7 C8 1.526(3) . ?
C7 C18 1.534(3) . ?
C7 C19 1.543(4) . ?
C8 C9 1.398(3) . ?
C8 C13 1.380(3) . ?
C9 H9 0.9500 . ?
C9 C10 1.390(3) . ?
C10 C11 1.407(3) . ?
C10 C20 1.534(3) . ?
C11 H11 0.9500 . ?
C11 C12 1.392(3) . ?
C12 C13 1.397(3) . ?
C14 C15 1.535(4) . ?
C14 C16 1.530(4) . ?
C14 C17 1.533(5) . ?
C15 H15A 0.9800 . ?
C15 H15B 0.9800 . ?
C15 H15C 0.9800 . ?
C16 H16A 0.9800 . ?
C16 H16B 0.9800 . ?
C16 H16C 0.9800 . ?
C17 H17A 0.9800 . ?
C17 H17B 0.9800 . ?
C17 H17C 0.9800 . ?
C18 H18A 0.9800 . ?
C18 H18B 0.9800 . ?
C18 H18C 0.9800 . ?
C19 H19A 0.9800 . ?
C19 H19B 0.9800 . ?
C19 H19C 0.9800 . ?
C20 C21 1.531(4) . ?
C20 C22 1.526(4) . ?
C20 C23 1.540(5) . ?
C21 H21A 0.9800 . ?
C21 H21B 0.9800 . ?
C21 H21C 0.9800 . ?
C22 H22A 0.9800 . ?
C22 H22B 0.9800 . ?
C22 H22C 0.9800 . ?
C23 H23A 0.9800 . ?
C23 H23B 0.9800 . ?
C23 H23C 0.9800 . ?
C24 H24 1.0000 . ?
C24 C25 1.532(4) . ?
C24 C26 1.525(4) . ?
C25 H25A 0.9800 . ?
C25 H25B 0.9800 . ?
C25 H25C 0.9800 . ?
C26 H26A 0.9800 . ?
C26 H26B 0.9800 . ?
C26 H26C 0.9800 . ?
C27 H27 1.0000 . ?
C27 C28 1.533(3) . ?
C27 C29 1.538(4) . ?
C28 H28A 0.9800 . ?
C28 H28B 0.9800 . ?
C28 H28C 0.9800 . ?
C29 H29A 0.9800 . ?
C29 H29B 0.9800 . ?
C29 H29C 0.9800 . ?
C30 H30 1.0000 . ?
C30 C31 1.532(4) . ?
C30 C32 1.531(4) . ?
C31 H31A 0.9800 . ?
C31 H31B 0.9800 . ?
C31 H31C 0.9800 . ?
C32 H32A 0.9800 . ?
C32 H32B 0.9800 . ?
C32 H32C 0.9800 . ?
C33 H33 1.0000 . ?
C33 C34 1.531(4) . ?
C33 C35 1.530(5) . ?
C34 H34A 0.9800 . ?
C34 H34B 0.9800 . ?
C34 H34C 0.9800 . ?
C35 H35A 0.9800 . ?
C35 H35B 0.9800 . ?
C35 H35C 0.9800 . ?
C36 H36 1.0000 . ?
C36 C37 1.525(5) . ?
C36 C38 1.533(4) . ?
C37 H37A 0.9800 . ?
C37 H37B 0.9800 . ?
C37 H37C 0.9800 . ?
C38 H38A 0.9800 . ?
C38 H38B 0.9800 . ?
C38 H38C 0.9800 . ?
C39 H39 1.0000 . ?
C39 C40 1.537(4) . ?
C39 C41 1.529(4) . ?
C40 H40A 0.9800 . ?
C40 H40B 0.9800 . ?
C40 H40C 0.9800 . ?
C41 H41A 0.9800 . ?
C41 H41B 0.9800 . ?
C41 H41C 0.9800 . ?
C42 C43 1.406(3) . ?
C42 C47 1.402(4) . ?
C43 H43 0.9500 . ?
C43 C44 1.387(4) . ?
C44 C45 1.381(4) . ?
C45 H45 0.9500 . ?
C45 C46 1.380(5) . ?
C46 H46 0.9500 . ?
C46 C47 1.390(4) . ?
C47 H47 0.9500 . ?
C48 C49 1.389(4) . ?
C48 C53 1.377(4) . ?
C49 H49 0.9500 . ?
C49 C50 1.381(4) . ?
C50 H50 0.9500 . ?
C50 C51 1.391(6) . ?
C51 H51 0.9500 . ?
C51 C52 1.362(6) . ?
C52 H52 0.9500 . ?
C52 C53 1.390(5) . ?
C53 H53 0.9500 . ?
C54 H54A 0.9900 . ?
C54 H54B 0.9900 . ?
C54 C55 1.483(5) . ?
C55 H55A 0.9900 . ?
C55 H55B 0.9900 . ?
C56 H56A 0.9900 . ?
C56 H56B 0.9900 . ?
C56 C57 1.458(6) . ?
C57 H57A 0.9900 . ?
C57 H57B 0.9900 . ?
C58 H58A 0.9900 . ?
C58 H58B 0.9900 . ?
C58 C59 1.481(6) . ?
C59 H59A 0.9900 . ?
C59 H59B 0.9900 . ?
C60 H60A 0.9900 . ?
C60 H60B 0.9900 . ?
C60 C61 1.486(6) . ?
C61 H61A 0.9900 . ?
C61 H61B 0.9900 . ?
C62 H62A 0.9900 . ?
C62 H62B 0.9900 . ?
C62 C63 1.473(6) . ?
C63 H63A 0.9900 . ?
C63 H63B 0.9900 . ?
C64 H64A 0.9900 . ?
C64 H64B 0.9900 . ?
C64 C65 1.470(6) . ?
C65 H65A 0.9900 . ?
C65 H65B 0.9900 . ?
C66 C67 1.391(3) . ?
C66 C71 1.379(3) . ?
C67 C68 1.395(4) . ?
C68 H68 0.9500 . ?
C68 C69 1.411(3) . ?
C69 C70 1.386(4) . ?
C69 C79 1.555(11) . ?
C69 C79A 1.539(6) . ?
C70 H70 0.9500 . ?
C70 C71 1.402(3) . ?
C71 C72 1.527(3) . ?
C72 C73 1.534(3) . ?
C72 C83 1.530(4) . ?
C72 C84 1.541(4) . ?
C73 C74 1.406(3) . ?
C73 C78 1.376(3) . ?
C74 H74 0.9500 . ?
C74 C75 1.390(3) . ?
C75 C76 1.406(3) . ?
C75 C85 1.538(3) . ?
C76 H76 0.9500 . ?
C76 C77 1.397(3) . ?
C77 C78 1.403(3) . ?
C79 C80 1.538(7) . ?
C79 C81 1.539(7) . ?
C79 C82 1.531(7) . ?
C79A C80A 1.544(5) . ?
C79A C81A 1.546(6) . ?
C79A C82A 1.539(5) . ?
C80 H80A 0.9800 . ?
C80 H80B 0.9800 . ?
C80 H80C 0.9800 . ?
C80A H80D 0.9800 . ?
C80A H80E 0.9800 . ?
C80A H80F 0.9800 . ?
C81 H81A 0.9800 . ?
C81 H81B 0.9800 . ?
C81 H81C 0.9800 . ?
C81A H81D 0.9800 . ?
C81A H81E 0.9800 . ?
C81A H81F 0.9800 . ?
C82 H82A 0.9800 . ?
C82 H82B 0.9800 . ?
C82 H82C 0.9800 . ?
C82A H82D 0.9800 . ?
C82A H82E 0.9800 . ?
C82A H82F 0.9800 . ?
C83 H83A 0.9800 . ?
C83 H83B 0.9800 . ?
C83 H83C 0.9800 . ?
C84 H84A 0.9800 . ?
C84 H84B 0.9800 . ?
C84 H84C 0.9800 . ?
C85 C86 1.529(4) . ?
C85 C87 1.537(4) . ?
C85 C88 1.534(4) . ?
C86 H86A 0.9800 . ?
C86 H86B 0.9800 . ?
C86 H86C 0.9800 . ?
C87 H87A 0.9800 . ?
C87 H87B 0.9800 . ?
C87 H87C 0.9800 . ?
C88 H88A 0.9800 . ?
C88 H88B 0.9800 . ?
C88 H88C 0.9800 . ?
C89 H89 1.0000 . ?
C89 C90 1.531(4) . ?
C89 C91 1.526(4) . ?
C90 H90A 0.9800 . ?
C90 H90B 0.9800 . ?
C90 H90C 0.9800 . ?
C91 H91A 0.9800 . ?
C91 H91B 0.9800 . ?
C91 H91C 0.9800 . ?
C92 H92 1.0000 . ?
C92 C93 1.542(4) . ?
C92 C94 1.528(5) . ?
C93 H93A 0.9800 . ?
C93 H93B 0.9800 . ?
C93 H93C 0.9800 . ?
C94 H94A 0.9800 . ?
C94 H94B 0.9800 . ?
C94 H94C 0.9800 . ?
C95 H95 1.0000 . ?
C95 C96 1.535(4) . ?
C95 C97 1.529(4) . ?
C96 H96A 0.9800 . ?
C96 H96B 0.9800 . ?
C96 H96C 0.9800 . ?
C97 H97A 0.9800 . ?
C97 H97B 0.9800 . ?
C97 H97C 0.9800 . ?
C98 H98 1.0000 . ?
C98 C99 1.484(4) . ?
C98 C100 1.539(4) . ?
C99 H99A 0.9800 . ?
C99 H99B 0.9800 . ?
C99 H99C 0.9800 . ?
C100 H10A 0.9800 . ?
C100 H10B 0.9800 . ?
C100 H10C 0.9800 . ?
C101 H101 1.0000 . ?
C101 C102 1.535(4) . ?
C101 C103 1.536(5) . ?
C102 H10D 0.9800 . ?
C102 H10E 0.9800 . ?
C102 H10F 0.9800 . ?
C103 H10G 0.9800 . ?
C103 H10H 0.9800 . ?
C103 H10I 0.9800 . ?
C104 H104 1.0000 . ?
C104 C105 1.520(4) . ?
C104 C106 1.522(4) . ?
C105 H10J 0.9800 . ?
C105 H10K 0.9800 . ?
C105 H10L 0.9800 . ?
C106 H10M 0.9800 . ?
C106 H10N 0.9800 . ?
C106 H10O 0.9800 . ?
C107 C108 1.409(4) . ?
C107 C112 1.403(4) . ?
C108 H108 0.9500 . ?
C108 C109 1.385(4) . ?
C109 C110 1.382(4) . ?
C110 H110 0.9500 . ?
C110 C111 1.383(5) . ?
C111 H111 0.9500 . ?
C111 C112 1.384(4) . ?
C112 H112 0.9500 . ?
C113 C114 1.376(4) . ?
C113 C118 1.386(4) . ?
C114 H114 0.9500 . ?
C114 C115 1.375(5) . ?
C115 H115 0.9500 . ?
C115 C116 1.383(5) . ?
C116 H116 0.9500 . ?
C116 C117 1.378(5) . ?
C117 H117 0.9500 . ?
C117 C118 1.390(4) . ?
C118 H118 0.9500 . ?
C119 H11A 0.9900 . ?
C119 H11B 0.9900 . ?
C119 C120 1.489(9) . ?
C120 H12A 0.9900 . ?
C120 H12B 0.9900 . ?
C121 H12C 0.9900 . ?
C121 H12D 0.9900 . ?
C121 C122 1.484(7) . ?
C122 H12E 0.9900 . ?
C122 H12F 0.9900 . ?
C123 H12G 0.9900 . ?
C123 H12H 0.9900 . ?
C123 C124 1.499(6) . ?
C124 H12I 0.9900 . ?
C124 H12J 0.9900 . ?
C125 H12K 0.9900 . ?
C125 H12L 0.9900 . ?
C125 C126 1.484(6) . ?
C126 H12M 0.9900 . ?
C126 H12N 0.9900 . ?
C127 H12O 0.9900 . ?
C127 H12P 0.9900 . ?
C127 C128 1.492(8) . ?
C128 H12Q 0.9900 . ?
C128 H12R 0.9900 . ?
C129 H12S 0.9900 . ?
C129 H12T 0.9900 . ?
C129 C130 1.507(9) . ?
C130 H13A 0.9900 . ?
C130 H13B 0.9900 . ?
C136 H136 0.9500 . ?
C136 C131 1.3900 . ?
C136 C135 1.3900 . ?
C131 H131 0.9500 . ?
C131 C132 1.3900 . ?
C132 H132 0.9500 . ?
C132 C133 1.3900 . ?
C133 H133 0.9500 . ?
C133 C134 1.3900 . ?
C134 H134 0.9500 . ?
C134 C135 1.3900 . ?
C135 H135 0.9500 . ?
C137 H137 0.9500 . ?
C137 C138 1.364(6) . ?
C137 C142 1.362(7) . ?
C138 H138 0.9500 . ?
C138 C139 1.348(6) . ?
C139 H139 0.9500 . ?
C139 C140 1.365(6) . ?
C140 H140 0.9500 . ?
C140 C141 1.385(7) . ?
C141 H141 0.9500 . ?
C141 C142 1.342(7) . ?
C142 H142 0.9500 . ?
C146 H146 0.9500 . ?
C146 C145 1.3900 . ?
C146 C147 1.3900 . ?
C145 H145 0.9500 . ?
C145 C144 1.3900 . ?
C144 H144 0.9500 . ?
C144 C143 1.3900 . ?
C143 H143 0.9500 . ?
C143 C148 1.3900 . ?
C148 H148 0.9500 . ?
C148 C147 1.3900 . ?
C147 H147 0.9500 . ?
C154 H154 0.9500 . ?
C154 C153 1.3900 . ?
C154 C149 1.3900 . ?
C153 H153 0.9500 . ?
C153 C152 1.3900 . ?
C152 H152 0.9500 . ?
C152 C151 1.3900 . ?
C151 H151 0.9500 . ?
C151 C150 1.3900 . ?
C150 H150 0.9500 . ?
C150 C149 1.3900 . ?
C149 H149 0.9500 . ?
C155 H155 0.9500 . ?
C155 C156 1.392(7) . ?
C155 C157 1.381(6) 2_656 ?
C156 H156 0.9500 . ?
C156 C157 1.381(6) . ?
C157 H157 0.9500 . ?
C161 H161 0.9500 . ?
C161 C162 1.3900 . ?
C161 C160 1.3900 . ?
C162 H162 0.9500 . ?
C162 C163 1.3900 . ?
C163 H163 0.9500 . ?
C163 C158 1.3900 . ?
C158 H158 0.9500 . ?
C158 C159 1.3900 . ?
C159 H159 0.9500 . ?
C159 C160 1.3900 . ?
C160 H160 0.9500 . ?
C166 H166 0.9500 . ?
C166 C165 1.3900 . ?
C166 C167 1.3900 . ?
C165 H165 0.9500 . ?
C165 C164 1.3900 . ?
C164 H164 0.9500 . ?
C164 C169 1.3900 . ?
C169 H169 0.9500 . ?
C169 C168 1.3900 . ?
C168 H168 0.9500 . ?
C168 C167 1.3900 . ?
C167 H167 0.9500 . ?
C170 H170 0.9500 . ?
C170 C175 1.3900 . ?
C170 C171 1.3900 . ?
C175 H175 0.9500 . ?
C175 C174 1.3900 . ?
C174 H174 0.9500 . ?
C174 C173 1.3900 . ?
C173 H173 0.9500 . ?
C173 C172 1.3900 . ?
C172 H172 0.9500 . ?
C172 C171 1.3900 . ?
C171 H171 0.9500 . ?
C176 H176 0.9500 . ?
C176 C181 1.3900 . ?
C176 C177 1.3900 . ?
C181 H181 0.9500 . ?
C181 C180 1.3900 . ?
C180 H180 0.9500 . ?
C180 C179 1.3900 . ?
C179 H179 0.9500 . ?
C179 C178 1.3900 . ?
C178 H178 0.9500 . ?
C178 C177 1.3900 . ?
C177 H177 0.9500 . ?
C186 H186 0.9500 . ?
C186 C185 1.3900 . ?
C186 C187 1.3900 . ?
C185 H185 0.9500 . ?
C185 C184 1.3900 . ?
C184 H184 0.9500 . ?
C184 C183 1.3900 . ?
C183 H183 0.9500 . ?
C183 C182 1.3900 . ?
C182 H182 0.9500 . ?
C182 C187 1.3900 . ?
C187 H187 0.9500 . ?

loop_
_geom_torsion_atom_site_label_1
_geom_torsion_atom_site_label_2
_geom_torsion_atom_site_label_3
_geom_torsion_atom_site_label_4
_geom_torsion
_geom_torsion_site_symmetry_1
_geom_torsion_site_symmetry_2
_geom_torsion_site_symmetry_3
_geom_torsion_site_symmetry_4
_geom_torsion_publ_flag
K1 O3 C54 C55 -48.7(3) . . . . ?
K1 O3 C65 C64 45.1(3) . . . . ?
K1 O4 C55 C54 -48.9(3) . . . . ?
K1 O4 C56 C57 50.4(3) . . . . ?
K1 O5 C57 C56 44.3(4) . . . . ?
K1 O5 C58 C59 -47.2(3) . . . . ?
K1 O6 C59 C58 -46.6(3) . . . . ?
K1 O6 C60 C61 53.5(3) . . . . ?
K1 O7 C61 C60 46.5(4) . . . . ?
K1 O7 C62 C63 -52.8(4) . . . . ?
K1 O8 C63 C62 -44.2(4) . . . . ?
K1 O8 C64 C65 50.0(3) . . . . ?
K1 C51 C52 C53 -106.4(3) . . . . ?
K1 C52 C53 C48 -89.9(3) . . . . ?
K1 C115 C116 C117 -93.0(3) . . . . ?
K1 C116 C117 C118 -90.6(3) . . . . ?
K1 C117 C118 C113 -68.0(3) . . . . ?
K2 O11 C119 C120 44.2(4) . . . . ?
K2 O11 C130 C129 -50.4(4) . . . . ?
K2 O12 C120 C119 50.0(4) . . . . ?
K2 O12 C121 C122 -46.5(4) . . . . ?
K2 O13 C122 C121 -46.7(4) . . . . ?
K2 O13 C123 C124 45.8(4) . . . . ?
K2 O14 C124 C123 48.8(4) . . . . ?
K2 O14 C125 C126 -53.2(3) . . . . ?
K2 O15 C126 C125 -46.8(3) . . . . ?
K2 O15 C127 C128 46.9(4) . . . . ?
K2 O16 C128 C127 46.5(4) . . . . ?
K2 O16 C129 C130 -44.4(5) . . . . ?
K2 C137 C138 C139 74.0(4) . . . . ?
K2 C137 C142 C141 -79.3(4) . . . . ?
Si1 N1 C2 C1 -158.03(16) . . . . ?
Si1 N1 C2 C3 24.0(3) . . . . ?
Si2 N2 C12 C11 -36.4(3) . . . . ?
Si2 N2 C12 C13 148.41(18) . . . . ?
Si3 N3 C67 C66 -148.14(19) . . . . ?
Si3 N3 C67 C68 36.1(4) . . . . ?
Si4 N4 C77 C76 -23.2(3) . . . . ?
Si4 N4 C77 C78 159.25(16) . . . . ?
Al1 O9 C66 C67 -31.3(2) . . . . ?
Al1 O9 C66 C71 146.53(19) . . . . ?
Al1 O9 C78 C73 -148.52(17) . . . . ?
Al1 O9 C78 C77 30.1(2) . . . . ?
Al1 N3 C67 C66 33.3(3) . . . . ?
Al1 N3 C67 C68 -142.4(2) . . . . ?
Al1 N4 C77 C76 148.3(2) . . . . ?
Al1 N4 C77 C78 -29.3(2) . . . . ?
Al1 C107 C108 C109 -179.12(18) . . . . ?
Al1 C107 C112 C111 178.1(2) . . . . ?
Al2 O1 C1 C2 -31.04(19) . . . . ?
Al2 O1 C1 C6 148.01(17) . . . . ?
Al2 O1 C13 C8 -145.66(18) . . . . ?
Al2 O1 C13 C12 32.0(2) . . . . ?
Al2 N1 C2 C1 30.5(2) . . . . ?
Al2 N1 C2 C3 -147.5(2) . . . . ?
Al2 N2 C12 C11 140.3(2) . . . . ?
Al2 N2 C12 C13 -34.9(2) . . . . ?
Al2 C42 C43 C44 177.34(18) . . . . ?
Al2 C42 C47 C46 -176.5(2) . . . . ?
O1 C1 C2 N1 2.7(3) . . . . ?
O1 C1 C2 C3 -179.07(19) . . . . ?
O1 C1 C6 C5 177.21(19) . . . . ?
O1 C1 C6 C7 -0.8(3) . . . . ?
O2 C44 C45 C46 177.4(3) . . . . ?
O2 C48 C49 C50 177.1(3) . . . . ?
O2 C48 C53 C52 -176.7(3) . . . . ?
O3 C54 C55 O4 65.2(3) . . . . ?
O4 C56 C57 O5 -63.3(4) . . . . ?
O5 C58 C59 O6 62.0(4) . . . . ?
O6 C60 C61 O7 -68.3(4) . . . . ?
O7 C62 C63 O8 64.2(4) . . . . ?
O8 C64 C65 O3 -62.5(3) . . . . ?
O9 C66 C67 N3 0.5(3) . . . . ?
O9 C66 C67 C68 176.9(2) . . . . ?
O9 C66 C71 C70 -179.5(2) . . . . ?
O9 C66 C71 C72 2.5(3) . . . . ?
O10 C109 C110 C111 -176.6(3) . . . . ?
O10 C113 C114 C115 -179.8(3) . . . . ?
O10 C113 C118 C117 179.9(3) . . . . ?
O11 C119 C120 O12 -63.3(5) . . . . ?
O12 C121 C122 O13 61.9(5) . . . . ?
O13 C123 C124 O14 -62.6(5) . . . . ?
O14 C125 C126 O15 67.7(4) . . . . ?
O15 C127 C128 O16 -62.1(5) . . . . ?
O16 C129 C130 O11 63.5(5) . . . . ?
N1 C2 C3 C4 -179.9(2) . . . . ?
N2 Si2 C36 C37 67.2(3) . . . . ?
N2 Si2 C36 C38 -164.7(2) . . . . ?
N2 C12 C13 O1 -0.9(3) . . . . ?
N2 C12 C13 C8 176.6(2) . . . . ?
N3 Si3 C89 C90 70.6(2) . . . . ?
N3 Si3 C89 C91 -56.1(2) . . . . ?
N3 C67 C68 C69 178.9(3) . . . . ?
N4 Si4 C101 C102 -166.9(2) . . . . ?
N4 Si4 C101 C103 66.5(3) . . . . ?
N4 C77 C78 O9 -2.1(3) . . . . ?
N4 C77 C78 C73 176.5(2) . . . . ?
C1 O1 C13 C8 -26.3(3) . . . . ?
C1 O1 C13 C12 151.44(19) . . . . ?
C1 C2 C3 C4 2.2(3) . . . . ?
C1 C6 C7 C8 -27.9(3) . . . . ?
C1 C6 C7 C18 -150.9(2) . . . . ?
C1 C6 C7 C19 89.4(2) . . . . ?
C2 C1 C6 C5 -3.9(3) . . . . ?
C2 C1 C6 C7 178.1(2) . . . . ?
C2 C3 C4 C5 -4.0(4) . . . . ?
C2 C3 C4 C14 174.0(2) . . . . ?
C3 C4 C5 C6 1.9(4) . . . . ?
C3 C4 C14 C15 57.0(3) . . . . ?
C3 C4 C14 C16 177.4(3) . . . . ?
C3 C4 C14 C17 -63.8(3) . . . . ?
C4 C5 C6 C1 1.8(3) . . . . ?
C4 C5 C6 C7 179.7(2) . . . . ?
C5 C4 C14 C15 -125.1(3) . . . . ?
C5 C4 C14 C16 -4.7(4) . . . . ?
C5 C4 C14 C17 114.1(3) . . . . ?
C5 C6 C7 C8 154.2(2) . . . . ?
C5 C6 C7 C18 31.2(3) . . . . ?
C5 C6 C7 C19 -88.5(3) . . . . ?
C6 C1 C2 N1 -176.3(2) . . . . ?
C6 C1 C2 C3 1.9(3) . . . . ?
C6 C7 C8 C9 -152.4(2) . . . . ?
C6 C7 C8 C13 30.9(3) . . . . ?
C7 C8 C9 C10 -177.9(2) . . . . ?
C7 C8 C13 O1 -5.4(3) . . . . ?
C7 C8 C13 C12 177.3(2) . . . . ?
C8 C9 C10 C11 0.8(4) . . . . ?
C8 C9 C10 C20 -175.6(2) . . . . ?
C9 C8 C13 O1 177.6(2) . . . . ?
C9 C8 C13 C12 0.3(4) . . . . ?
C9 C10 C11 C12 0.3(4) . . . . ?
C9 C10 C20 C21 -5.0(4) . . . . ?
C9 C10 C20 C22 -127.1(3) . . . . ?
C9 C10 C20 C23 113.8(3) . . . . ?
C10 C11 C12 N2 -176.2(2) . . . . ?
C10 C11 C12 C13 -1.0(4) . . . . ?
C11 C10 C20 C21 178.6(3) . . . . ?
C11 C10 C20 C22 56.4(3) . . . . ?
C11 C10 C20 C23 -62.7(3) . . . . ?
C11 C12 C13 O1 -176.8(2) . . . . ?
C11 C12 C13 C8 0.7(4) . . . . ?
C13 O1 C1 C2 -149.54(18) . . . . ?
C13 O1 C1 C6 29.5(3) . . . . ?
C13 C8 C9 C10 -1.1(3) . . . . ?
C14 C4 C5 C6 -176.0(2) . . . . ?
C18 C7 C8 C9 -29.8(3) . . . . ?
C18 C7 C8 C13 153.5(2) . . . . ?
C19 C7 C8 C9 89.1(3) . . . . ?
C19 C7 C8 C13 -87.6(3) . . . . ?
C20 C10 C11 C12 176.8(2) . . . . ?
C24 Si1 N1 Al2 73.28(16) . . . . ?
C24 Si1 N1 C2 -96.94(19) . . . . ?
C27 Si1 N1 Al2 -46.37(15) . . . . ?
C27 Si1 N1 C2 143.41(17) . . . . ?
C30 Si1 N1 Al2 -167.74(13) . . . . ?
C30 Si1 N1 C2 22.0(2) . . . . ?
C33 Si2 N2 Al2 -83.39(17) . . . . ?
C33 Si2 N2 C12 92.6(2) . . . . ?
C33 Si2 C36 C37 -168.8(3) . . . . ?
C33 Si2 C36 C38 -40.8(3) . . . . ?
C36 Si2 N2 Al2 34.98(19) . . . . ?
C36 Si2 N2 C12 -149.05(19) . . . . ?
C39 Si2 N2 Al2 156.80(15) . . . . ?
C39 Si2 N2 C12 -27.2(2) . . . . ?
C39 Si2 C36 C37 -53.6(3) . . . . ?
C39 Si2 C36 C38 74.5(3) . . . . ?
C42 C43 C44 O2 -177.9(2) . . . . ?
C42 C43 C44 C45 -1.5(4) . . . . ?
C43 C42 C47 C46 -0.1(4) . . . . ?
C43 C44 C45 C46 0.9(4) . . . . ?
C44 O2 C48 C49 43.0(4) . . . . ?
C44 O2 C48 C53 -139.7(3) . . . . ?
C44 C45 C46 C47 0.0(5) . . . . ?
C45 C46 C47 C42 -0.4(5) . . . . ?
C47 C42 C43 C44 1.1(3) . . . . ?
C48 O2 C44 C43 -99.0(3) . . . . ?
C48 O2 C44 C45 84.5(3) . . . . ?
C48 C49 C50 C51 -0.5(6) . . . . ?
C49 C48 C53 C52 0.6(5) . . . . ?
C49 C50 C51 K1 86.8(4) . . . . ?
C49 C50 C51 C52 0.6(6) . . . . ?
C50 C51 C52 K1 106.3(4) . . . . ?
C50 C51 C52 C53 -0.1(6) . . . . ?
C51 C52 C53 C48 -0.5(5) . . . . ?
C53 C48 C49 C50 -0.1(5) . . . . ?
C54 O3 C65 C64 -179.6(3) . . . . ?
C55 O4 C56 C57 -177.0(3) . . . . ?
C56 O4 C55 C54 177.8(3) . . . . ?
C57 O5 C58 C59 176.3(3) . . . . ?
C58 O5 C57 C56 -178.8(3) . . . . ?
C59 O6 C60 C61 -172.3(3) . . . . ?
C60 O6 C59 C58 -179.3(3) . . . . ?
C61 O7 C62 C63 176.4(3) . . . . ?
C62 O7 C61 C60 178.4(3) . . . . ?
C63 O8 C64 C65 -173.5(3) . . . . ?
C64 O8 C63 C62 179.0(3) . . . . ?
C65 O3 C54 C55 175.9(3) . . . . ?
C66 O9 C78 C73 -26.1(3) . . . . ?
C66 O9 C78 C77 152.58(18) . . . . ?
C66 C67 C68 C69 3.0(4) . . . . ?
C66 C71 C72 C73 -23.6(3) . . . . ?
C66 C71 C72 C83 -144.4(2) . . . . ?
C66 C71 C72 C84 95.8(3) . . . . ?
C67 C66 C71 C70 -2.1(4) . . . . ?
C67 C66 C71 C72 179.9(2) . . . . ?
C67 C68 C69 C70 -2.4(4) . . . . ?
C67 C68 C69 C79 179.3(6) . . . . ?
C67 C68 C69 C79A -179.9(3) . . . . ?
C68 C69 C70 C71 -0.6(4) . . . . ?
C68 C69 C79 C80 -134.6(9) . . . . ?
C68 C69 C79 C81 106.4(9) . . . . ?
C68 C69 C79 C82 -13.5(10) . . . . ?
C68 C69 C79A C80A -166.7(5) . . . . ?
C68 C69 C79A C81A 74.1(5) . . . . ?
C68 C69 C79A C82A -45.7(6) . . . . ?
C69 C70 C71 C66 2.7(4) . . . . ?
C69 C70 C71 C72 -179.3(2) . . . . ?
C70 C69 C79 C80 47.1(11) . . . . ?
C70 C69 C79 C81 -71.9(10) . . . . ?
C70 C69 C79 C82 168.3(8) . . . . ?
C70 C69 C79A C80A 15.8(6) . . . . ?
C70 C69 C79A C81A -103.3(5) . . . . ?
C70 C69 C79A C82A 136.9(5) . . . . ?
C70 C71 C72 C73 158.5(2) . . . . ?
C70 C71 C72 C83 37.8(3) . . . . ?
C70 C71 C72 C84 -82.0(3) . . . . ?
C71 C66 C67 N3 -177.1(2) . . . . ?
C71 C66 C67 C68 -0.8(4) . . . . ?
C71 C72 C73 C74 -159.1(2) . . . . ?
C71 C72 C73 C78 21.3(3) . . . . ?
C72 C73 C74 C75 177.5(2) . . . . ?
C72 C73 C78 O9 2.4(3) . . . . ?
C72 C73 C78 C77 -176.0(2) . . . . ?
C73 C74 C75 C76 -1.2(3) . . . . ?
C73 C74 C75 C85 178.9(2) . . . . ?
C74 C73 C78 O9 -177.29(19) . . . . ?
C74 C73 C78 C77 4.3(3) . . . . ?
C74 C75 C76 C77 4.2(3) . . . . ?
C74 C75 C85 C86 0.4(4) . . . . ?
C74 C75 C85 C87 120.7(3) . . . . ?
C74 C75 C85 C88 -119.9(3) . . . . ?
C75 C76 C77 N4 179.4(2) . . . . ?
C75 C76 C77 C78 -2.9(3) . . . . ?
C76 C75 C85 C86 -179.5(2) . . . . ?
C76 C75 C85 C87 -59.2(3) . . . . ?
C76 C75 C85 C88 60.1(3) . . . . ?
C76 C77 C78 O9 179.98(18) . . . . ?
C76 C77 C78 C73 -1.5(3) . . . . ?
C78 O9 C66 C67 -154.29(19) . . . . ?
C78 O9 C66 C71 23.5(3) . . . . ?
C78 C73 C74 C75 -2.8(3) . . . . ?
C79 C69 C70 C71 177.7(5) . . . . ?
C79A C69 C70 C71 176.8(3) . . . . ?
C83 C72 C73 C74 -38.2(3) . . . . ?
C83 C72 C73 C78 142.2(2) . . . . ?
C84 C72 C73 C74 81.9(3) . . . . ?
C84 C72 C73 C78 -97.8(3) . . . . ?
C85 C75 C76 C77 -175.8(2) . . . . ?
C89 Si3 N3 Al1 77.73(18) . . . . ?
C89 Si3 N3 C67 -100.5(2) . . . . ?
C92 Si3 N3 Al1 -40.34(19) . . . . ?
C92 Si3 N3 C67 141.4(2) . . . . ?
C92 Si3 C89 C90 -171.0(2) . . . . ?
C92 Si3 C89 C91 62.3(2) . . . . ?
C95 Si3 N3 Al1 -163.81(15) . . . . ?
C95 Si3 N3 C67 17.9(2) . . . . ?
C95 Si3 C89 C90 -52.1(2) . . . . ?
C95 Si3 C89 C91 -178.8(2) . . . . ?
C98 Si4 N4 Al1 -76.85(16) . . . . ?
C98 Si4 N4 C77 93.16(19) . . . . ?
C98 Si4 C101 C102 -45.4(3) . . . . ?
C98 Si4 C101 C103 -172.0(2) . . . . ?
C101 Si4 N4 Al1 42.30(17) . . . . ?
C101 Si4 N4 C77 -147.69(19) . . . . ?
C104 Si4 N4 Al1 163.50(14) . . . . ?
C104 Si4 N4 C77 -26.5(2) . . . . ?
C104 Si4 C101 C102 70.0(3) . . . . ?
C104 Si4 C101 C103 -56.6(3) . . . . ?
C107 C108 C109 O10 177.3(2) . . . . ?
C107 C108 C109 C110 1.3(4) . . . . ?
C108 C107 C112 C111 -0.1(4) . . . . ?
C108 C109 C110 C111 -0.5(4) . . . . ?
C109 O10 C113 C114 172.2(3) . . . . ?
C109 O10 C113 C118 -7.7(4) . . . . ?
C109 C110 C111 C112 -0.5(5) . . . . ?
C110 C111 C112 C107 0.8(5) . . . . ?
C112 C107 C108 C109 -1.0(3) . . . . ?
C113 O10 C109 C108 84.9(3) . . . . ?
C113 O10 C109 C110 -99.0(3) . . . . ?
C113 C114 C115 K1 71.0(4) . . . . ?
C113 C114 C115 C116 0.2(6) . . . . ?
C114 C113 C118 C117 -0.1(5) . . . . ?
C114 C115 C116 K1 92.4(4) . . . . ?
C114 C115 C116 C117 -0.6(6) . . . . ?
C115 C116 C117 K1 91.2(3) . . . . ?
C115 C116 C117 C118 0.7(5) . . . . ?
C116 C117 C118 C113 -0.3(5) . . . . ?
C118 C113 C114 C115 0.1(5) . . . . ?
C119 O11 C130 C129 176.9(4) . . . . ?
C120 O12 C121 C122 179.8(4) . . . . ?
C121 O12 C120 C119 -175.6(4) . . . . ?
C122 O13 C123 C124 -177.9(4) . . . . ?
C123 O13 C122 C121 176.6(4) . . . . ?
C124 O14 C125 C126 175.8(3) . . . . ?
C125 O14 C124 C123 178.4(3) . . . . ?
C126 O15 C127 C128 -179.8(4) . . . . ?
C127 O15 C126 C125 179.7(3) . . . . ?
C128 O16 C129 C130 178.6(4) . . . . ?
C129 O16 C128 C127 -176.8(4) . . . . ?
C130 O11 C119 C120 176.2(4) . . . . ?
C136 C131 C132 C133 0.0 . . . . ?
C131 C136 C135 C134 0.0 . . . . ?
C131 C132 C133 C134 0.0 . . . . ?
C132 C133 C134 C135 0.0 . . . . ?
C133 C134 C135 C136 0.0 . . . . ?
C135 C136 C131 C132 0.0 . . . . ?
C137 C138 C139 C140 1.3(6) . . . . ?
C138 C137 C142 K2 80.7(4) . . . . ?
C138 C137 C142 C141 1.5(7) . . . . ?
C138 C139 C140 C141 0.3(6) . . . . ?
C139 C140 C141 C142 -1.0(7) . . . . ?
C140 C141 C142 K2 -73.7(4) . . . . ?
C140 C141 C142 C137 0.1(7) . . . . ?
C142 C137 C138 C139 -2.2(6) . . . . ?
C146 C145 C144 C143 0.0 . . . . ?
C145 C146 C147 C148 0.0 . . . . ?
C145 C144 C143 C148 0.0 . . . . ?
C144 C143 C148 C147 0.0 . . . . ?
C143 C148 C147 C146 0.0 . . . . ?
C147 C146 C145 C144 0.0 . . . . ?
C154 C153 C152 C151 0.0 . . . . ?
C153 C154 C149 C150 0.0 . . . . ?
C153 C152 C151 C150 0.0 . . . . ?
C152 C151 C150 C149 0.0 . . . . ?
C151 C150 C149 C154 0.0 . . . . ?
C149 C154 C153 C152 0.0 . . . . ?
C155 C156 C157 C155 0.0(7) . . . 2_656 ?
C157 C155 C156 C157 -0.1(7) 2_656 . . . ?
C161 C162 C163 C158 0.0 . . . . ?
C162 C161 C160 C159 0.0 . . . . ?
C162 C163 C158 C159 0.0 . . . . ?
C163 C158 C159 C160 0.0 . . . . ?
C158 C159 C160 C161 0.0 . . . . ?
C160 C161 C162 C163 0.0 . . . . ?
C166 C165 C164 C169 0.0 . . . . ?
C165 C166 C167 C168 0.0 . . . . ?
C165 C164 C169 C168 0.0 . . . . ?
C164 C169 C168 C167 0.0 . . . . ?
C169 C168 C167 C166 0.0 . . . . ?
C167 C166 C165 C164 0.0 . . . . ?
C170 C175 C174 C173 0.0 . . . . ?
C175 C170 C171 C172 0.0 . . . . ?
C175 C174 C173 C172 0.0 . . . . ?
C174 C173 C172 C171 0.0 . . . . ?
C173 C172 C171 C170 0.0 . . . . ?
C171 C170 C175 C174 0.0 . . . . ?
C176 C181 C180 C179 0.0 . . . . ?
C181 C176 C177 C178 0.0 . . . . ?
C181 C180 C179 C178 0.0 . . . . ?
C180 C179 C178 C177 0.0 . . . . ?
C179 C178 C177 C176 0.0 . . . . ?
C177 C176 C181 C180 0.0 . . . . ?
C186 C185 C184 C183 0.0 . . . . ?
C185 C186 C187 C182 0.0 . . . . ?
C185 C184 C183 C182 0.0 . . . . ?
C184 C183 C182 C187 0.0 . . . . ?
C183 C182 C187 C186 0.0 . . . . ?
C187 C186 C185 C184 0.0 . . . . ?
